data_4314457
loop_
_publ_author_name
'Taketo Taguchi'
'Wolfgang Wernsdorfer'
'Khalil A. Abboud'
'George Christou'

_publ_section_title
;
 Mn7 and Mn12 Clusters From Use of 2-(Pyridine-2-yl)propan-2-ol: A New
 Half-Integer Single-Molecule Magnet
;
_journal_name_full 'Inorganic Chemistry'
_journal_page_first 199
_journal_page_last 208
_journal_paper_doi 10.1021/ic901741n
_journal_volume 49
_journal_year 2010
_chemical_formula_sum 'C118 H108 Mn12 N4 O39'
_chemical_formula_weight 2865.36
_chemical_name_systematic
; 
 ? 
;
_space_group_IT_number 2
_symmetry_cell_setting triclinic
_symmetry_space_group_name_Hall '-P 1'
_symmetry_space_group_name_H-M 'P -1'
_atom_sites_solution_hydrogens geom
_atom_sites_solution_primary direct
_atom_sites_solution_secondary difmap
_audit_creation_method SHELXL-97
_audit_update_record
;
2009-04-02 # Formatted by publCIF
;
_cell_angle_alpha 107.108(1)
_cell_angle_beta 99.871(1)
_cell_angle_gamma 108.479(1)
_cell_formula_units_Z 2
_cell_length_a 15.9055(12)
_cell_length_b 17.0160(13)
_cell_length_c 27.771(2)
_cell_measurement_reflns_used 442
_cell_measurement_temperature 100(2)
_cell_measurement_theta_max 28.0
_cell_measurement_theta_min 2.0
_cell_volume 6516.3(8)
_computing_cell_refinement 'Bruker SMART v5.624 & SAINT 6.36a (Bruker 1998)'
_computing_data_collection 'Bruker SMART v5.624 (Bruker 1998)'
_computing_data_reduction 'Bruker SHELXTL v6.14 (Bruker 2000)'
_computing_molecular_graphics 'Bruker SHELXTL v6.14'
_computing_publication_material 'Bruker SHELXTL v6.14'
_computing_structure_refinement 'Bruker SHELXTL v6.14'
_computing_structure_solution 'Bruker SHELXTL v6.14'
_diffrn_ambient_temperature 173(2)
_diffrn_measured_fraction_theta_full 0.988
_diffrn_measured_fraction_theta_max 0.988
_diffrn_measurement_device_type 'SMART APEX II area detector'
_diffrn_measurement_method '\w scans'
_diffrn_radiation_monochromator graphite
_diffrn_radiation_source 'fine-focus sealed tube'
_diffrn_radiation_type MoK\a
_diffrn_radiation_wavelength 0.71073
_diffrn_reflns_av_R_equivalents 0.0326
_diffrn_reflns_av_sigmaI/netI 0.0516
_diffrn_reflns_limit_h_max 17
_diffrn_reflns_limit_h_min -17
_diffrn_reflns_limit_k_max 13
_diffrn_reflns_limit_k_min -18
_diffrn_reflns_limit_l_max 29
_diffrn_reflns_limit_l_min -29
_diffrn_reflns_number 30912
_diffrn_reflns_theta_full 22.56
_diffrn_reflns_theta_max 22.56
_diffrn_reflns_theta_min 1.60
_exptl_absorpt_coefficient_mu 1.197
_exptl_absorpt_correction_T_max 0.9426
_exptl_absorpt_correction_T_min 0.8133
_exptl_absorpt_correction_type analytical
_exptl_absorpt_process_details 'based on measured indexed crystal faces, Bruker SHELXTL  v6.12 (Bruker 1998)'
_exptl_crystal_colour brown
_exptl_crystal_density_diffrn 1.460
_exptl_crystal_density_method 'not measured'
_exptl_crystal_description plates
_exptl_crystal_F_000 2912
_exptl_crystal_size_max 0.18
_exptl_crystal_size_mid 0.11
_exptl_crystal_size_min 0.05
_refine_diff_density_max 0.980
_refine_diff_density_min -0.473
_refine_diff_density_rms 0.077
_refine_ls_extinction_method none
_refine_ls_goodness_of_fit_ref 1.044
_refine_ls_hydrogen_treatment constr
_refine_ls_matrix_type full
_refine_ls_number_parameters 1493
_refine_ls_number_reflns 16954
_refine_ls_number_restraints 0
_refine_ls_restrained_S_all 1.044
_refine_ls_R_factor_all 0.0543
_refine_ls_R_factor_gt 0.0419
_refine_ls_shift/su_max 0.005
_refine_ls_shift/su_mean 0.000
_refine_ls_structure_factor_coef Fsqd
_refine_ls_weighting_details 'calc w=1/[\s^2^(Fo^2^)+(0.0715P)^2^] where P=(Fo^2^+2Fc^2^)/3'
_refine_ls_weighting_scheme calc
_refine_ls_wR_factor_gt 0.1164
_refine_ls_wR_factor_ref 0.1223
_reflns_number_gt 13148
_reflns_number_total 16954
_reflns_threshold_expression I>2\s(I)
_cod_data_source_file ic901741n_si_001_2.cif
_cod_data_source_block tt78
_cod_depositor_comments
;
The following automatic conversions were performed:

'_symmetry_cell_setting' value 'Triclinic' changed to 'triclinic'
according to the built-in table from CIF Core dictionary named
'cif_core.dic' version 2.4.1 from
2010-06-29.

'_exptl_absorpt_correction_type' value 'Analytical'
changed to 'analytical' according to the built-in table from CIF Core
dictionary named 'cif_core.dic' version 2.4.1 from 2010-06-29.

Automatic conversion script
Id: cif_fix_values 1646 2011-03-28 12:23:43Z adriana 
;
_cod_original_cell_volume 6516.3(9)
_cod_database_code 4314457

loop_
_symmetry_equiv_pos_as_xyz
'x, y, z'
'-x, -y, -z'

loop_
_atom_site_label
_atom_site_type_symbol
_atom_site_fract_x
_atom_site_fract_y
_atom_site_fract_z
_atom_site_U_iso_or_equiv
_atom_site_adp_type
_atom_site_occupancy
_atom_site_symmetry_multiplicity
_atom_site_calc_flag
_atom_site_refinement_flags
_atom_site_disorder_assembly
_atom_site_disorder_group
Mn1 Mn 0.47129(5) 0.68960(4) 0.71382(2) 0.02253(17) Uani 1 1 d . A .
Mn2 Mn 0.54274(5) 0.55707(5) 0.68687(3) 0.02505(18) Uani 1 1 d . A .
Mn3 Mn 0.48623(4) 0.57846(4) 0.78573(2) 0.01938(16) Uani 1 1 d . A .
Mn4 Mn 0.40831(4) 0.72098(4) 0.81850(2) 0.01932(16) Uani 1 1 d . A .
Mn5 Mn 0.58537(4) 0.76435(4) 0.90567(2) 0.01793(16) Uani 1 1 d . A .
Mn6 Mn 0.59190(4) 0.90390(4) 0.84434(2) 0.01973(16) Uani 1 1 d . . .
Mn7 Mn 0.70105(4) 0.73480(4) 0.81209(2) 0.01900(16) Uani 1 1 d . B .
Mn8 Mn 0.76202(4) 0.91634(4) 0.92660(2) 0.01798(16) Uani 1 1 d . . .
Mn9 Mn 0.34905(5) 0.38930(5) 0.69310(3) 0.02818(18) Uani 1 1 d . A .
Mn10 Mn 0.31806(5) 0.49445(5) 0.62134(3) 0.03162(19) Uani 1 1 d . A .
Mn11 Mn 0.24977(5) 0.54136(5) 0.72669(3) 0.02697(18) Uani 1 1 d . A .
Mn12 Mn 0.14060(5) 0.34785(5) 0.63090(3) 0.0418(2) Uani 1 1 d . . .
O1 O 0.55636(19) 0.65371(19) 0.75088(10) 0.0213(7) Uani 1 1 d . . .
O2 O 0.49534(18) 0.67798(18) 0.84324(11) 0.0199(7) Uani 1 1 d . . .
O3 O 0.49346(19) 0.79380(19) 0.77410(11) 0.0231(7) Uani 1 1 d . . .
O4 O 0.4399(2) 0.5805(2) 0.65836(11) 0.0266(7) Uani 1 1 d . . .
O5 O 0.46477(19) 0.48023(19) 0.72587(11) 0.0238(7) Uani 1 1 d . . .
O6 O 0.37302(19) 0.62012(19) 0.75605(11) 0.0232(7) Uani 1 1 d . . .
O7 O 0.66305(18) 0.82105(18) 0.87042(10) 0.0186(7) Uani 1 1 d . . .
O8 O 0.2857(2) 0.4612(2) 0.67769(11) 0.0277(7) Uani 1 1 d . A .
O9 O 0.65831(18) 0.86419(18) 0.96773(10) 0.0202(7) Uani 1 1 d . A .
O10 O 0.70028(19) 0.99080(18) 0.91517(11) 0.0208(7) Uani 1 1 d . . .
O11 O 0.2349(2) 0.2900(2) 0.65352(12) 0.0367(8) Uani 1 1 d . A .
O12 O 0.2018(2) 0.4051(2) 0.57912(12) 0.0423(9) Uani 1 1 d . A .
O13 O 0.81482(19) 0.74739(19) 0.87574(11) 0.0217(7) Uani 1 1 d . . .
O14 O 0.82802(19) 0.85109(19) 0.95194(11) 0.0214(7) Uani 1 1 d . . .
O15 O 0.64666(19) 0.66635(19) 0.91436(11) 0.0213(7) Uani 1 1 d . . .
O16 O 0.63026(18) 0.60818(18) 0.82764(11) 0.0198(7) Uani 1 1 d . . .
O17 O 0.4389(2) 0.50527(19) 0.82611(11) 0.0239(7) Uani 1 1 d . . .
O18 O 0.3176(2) 0.3895(2) 0.76422(12) 0.0359(8) Uani 1 1 d . . .
O19 O 0.7590(2) 0.6595(2) 0.76163(11) 0.0242(7) Uani 1 1 d . . .
O20 O 0.6443(2) 0.5262(2) 0.71292(11) 0.0265(7) Uani 1 1 d . . .
O21 O 0.5235(2) 0.4594(2) 0.62105(12) 0.0368(8) Uani 1 1 d . . .
O22 O 0.3727(2) 0.3807(2) 0.60722(12) 0.0350(8) Uani 1 1 d . . .
O23 O 0.3813(2) 0.7257(2) 0.67801(12) 0.0285(7) Uani 1 1 d . . .
O24 O 0.2581(2) 0.5970(2) 0.64001(13) 0.0407(9) Uani 1 1 d . . .
O25 O 0.30902(19) 0.66556(19) 0.85567(11) 0.0245(7) Uani 1 1 d . . .
O26 O 0.2284(2) 0.5251(2) 0.79602(12) 0.0295(8) Uani 1 1 d . . .
O27 O 0.85538(19) 0.94538(19) 0.88218(11) 0.0244(7) Uani 1 1 d . . .
O28 O 0.7846(2) 0.84913(19) 0.79787(11) 0.0239(7) Uani 1 1 d . . .
O29 O 0.5208(2) 0.9872(2) 0.83341(13) 0.0343(8) Uani 1 1 d . . .
O33 O 0.5826(2) 0.7639(2) 0.68670(13) 0.0361(8) Uani 1 1 d . . .
O34 O 0.6298(2) 0.6504(2) 0.66090(12) 0.0336(8) Uani 1 1 d . . .
O35 O 0.31581(19) 0.76764(19) 0.79460(11) 0.0242(7) Uani 1 1 d . . .
O36 O 0.19899(19) 0.6367(2) 0.74235(11) 0.0277(7) Uani 1 1 d . . .
O37 O 0.6698(2) 0.9444(2) 0.79043(12) 0.0298(8) Uani 1 1 d . . .
H37X H 0.6590 0.8949 0.7627 0.045 Uiso 1 1 d R A .
H37Y H 0.6441 0.9840 0.7810 0.045 Uiso 1 1 d R . .
O38 O 0.48456(18) 0.83121(18) 0.87811(11) 0.0204(7) Uani 1 1 d . . .
O39 O 0.1301(2) 0.4530(2) 0.68791(12) 0.0374(9) Uani 1 1 d . A .
N1 N 0.5208(2) 0.7280(2) 0.95765(13) 0.0203(8) Uani 1 1 d . . .
N2 N 0.8421(2) 1.0300(2) 0.99065(13) 0.0199(8) Uani 1 1 d . . .
N3 N 0.3948(3) 0.2887(3) 0.68593(16) 0.0352(10) Uani 1 1 d . . .
N4 N 0.3296(3) 0.4978(3) 0.55051(15) 0.0404(11) Uani 1 1 d . . .
C1 C 0.8391(3) 0.7816(3) 0.92435(18) 0.0208(10) Uani 1 1 d . . .
C2 C 0.8876(3) 0.7415(3) 0.95573(17) 0.0196(10) Uani 1 1 d . . .
C3 C 0.9221(3) 0.7802(3) 1.00997(17) 0.0246(11) Uani 1 1 d . . .
H3A H 0.9134 0.8324 1.0282 0.030 Uiso 1 1 calc R . .
C4 C 0.9691(3) 0.7448(3) 1.03838(18) 0.0262(11) Uani 1 1 d . . .
H4A H 0.9933 0.7726 1.0756 0.031 Uiso 1 1 calc R . .
C5 C 0.9803(3) 0.6677(3) 1.0114(2) 0.0306(12) Uani 1 1 d . . .
H5A H 1.0131 0.6429 1.0303 0.037 Uiso 1 1 calc R . .
C6 C 0.9442(3) 0.6271(3) 0.95761(19) 0.0289(11) Uani 1 1 d . . .
H6A H 0.9511 0.5737 0.9396 0.035 Uiso 1 1 calc R . .
C7 C 0.8977(3) 0.6636(3) 0.92954(18) 0.0237(11) Uani 1 1 d . . .
H7A H 0.8729 0.6352 0.8923 0.028 Uiso 1 1 calc R . .
C11 C 0.6470(3) 0.6080(3) 0.87451(18) 0.0213(10) Uani 1 1 d . B .
C12 C 0.6709(3) 0.5313(3) 0.88078(17) 0.0214(10) Uani 1 1 d . . .
C13 C 0.6957(3) 0.5291(3) 0.93074(18) 0.0274(11) Uani 1 1 d . B .
H13A H 0.6930 0.5729 0.9603 0.033 Uiso 1 1 calc R . .
C14 C 0.7242(3) 0.4640(3) 0.9374(2) 0.0362(13) Uani 1 1 d . . .
H14A H 0.7422 0.4634 0.9716 0.043 Uiso 1 1 calc R B .
C15 C 0.7268(3) 0.3988(4) 0.8942(2) 0.0415(14) Uani 1 1 d . B .
H15A H 0.7469 0.3539 0.8990 0.050 Uiso 1 1 calc R . .
C16 C 0.6999(4) 0.3995(3) 0.8442(2) 0.0425(14) Uani 1 1 d . . .
H16A H 0.7008 0.3547 0.8145 0.051 Uiso 1 1 calc R B .
C17 C 0.6717(3) 0.4661(3) 0.83764(19) 0.0283(11) Uani 1 1 d . B .
H17A H 0.6530 0.4667 0.8034 0.034 Uiso 1 1 calc R . .
C21 C 0.3664(3) 0.4332(3) 0.81038(18) 0.0230(10) Uani 1 1 d . B .
C22 C 0.3370(3) 0.4024(3) 0.85229(18) 0.0267(11) Uani 1 1 d . . .
C23 C 0.3995(4) 0.4225(3) 0.89953(19) 0.0325(12) Uani 1 1 d . B .
H23A H 0.4635 0.4564 0.9063 0.039 Uiso 1 1 calc R . .
C24 C 0.3674(4) 0.3923(3) 0.9376(2) 0.0437(14) Uani 1 1 d . . .
H24A H 0.4097 0.4035 0.9698 0.052 Uiso 1 1 calc R B .
C25 C 0.2720(4) 0.3453(3) 0.9271(2) 0.0434(14) Uani 1 1 d . B .
H25A H 0.2497 0.3259 0.9529 0.052 Uiso 1 1 calc R . .
C26 C 0.2113(4) 0.3270(3) 0.8809(2) 0.0435(14) Uani 1 1 d . . .
H26A H 0.1469 0.2962 0.8749 0.052 Uiso 1 1 calc R B .
C27 C 0.2427(3) 0.3529(3) 0.8424(2) 0.0364(13) Uani 1 1 d . B .
H27A H 0.2003 0.3371 0.8092 0.044 Uiso 1 1 calc R . .
C31 C 0.7281(3) 0.5768(3) 0.74144(17) 0.0239(11) Uani 1 1 d . B .
C32 C 0.7890(3) 0.5281(3) 0.75006(17) 0.0265(11) Uani 1 1 d . . .
C33 C 0.8749(3) 0.5741(3) 0.78757(19) 0.0338(12) Uani 1 1 d . B .
H33A H 0.8965 0.6369 0.8054 0.041 Uiso 1 1 calc R . .
C34 C 0.9292(4) 0.5293(4) 0.7992(2) 0.0491(15) Uani 1 1 d . . .
H34A H 0.9883 0.5614 0.8247 0.059 Uiso 1 1 calc R B .
C35 C 0.8976(4) 0.4371(4) 0.7736(2) 0.0469(15) Uani 1 1 d . B .
H35A H 0.9341 0.4060 0.7826 0.056 Uiso 1 1 calc R . .
C36 C 0.8139(4) 0.3913(4) 0.7355(2) 0.0473(15) Uani 1 1 d . . .
H36A H 0.7933 0.3288 0.7170 0.057 Uiso 1 1 calc R B .
C37 C 0.7596(3) 0.4365(3) 0.7239(2) 0.0369(13) Uani 1 1 d . B .
H37A H 0.7013 0.4045 0.6976 0.044 Uiso 1 1 calc R . .
C41 C 0.4499(4) 0.3869(3) 0.60075(18) 0.0356(13) Uani 1 1 d . B .
C42 C 0.4604(4) 0.3053(4) 0.5690(2) 0.0473(15) Uani 1 1 d . . .
C43 C 0.5483(5) 0.3037(4) 0.5729(3) 0.074(2) Uani 1 1 d . B .
H43A H 0.6018 0.3554 0.5949 0.089 Uiso 1 1 calc R . .
C44 C 0.5576(6) 0.2258(5) 0.5444(4) 0.106(3) Uani 1 1 d . . .
H44A H 0.6171 0.2235 0.5475 0.128 Uiso 1 1 calc R B .
C45 C 0.4799(6) 0.1530(6) 0.5120(4) 0.132(4) Uani 1 1 d . B .
H45A H 0.4866 0.1010 0.4913 0.158 Uiso 1 1 calc R . .
C46 C 0.3901(6) 0.1524(5) 0.5082(4) 0.119(4) Uani 1 1 d . . .
H46A H 0.3364 0.1004 0.4869 0.143 Uiso 1 1 calc R B .
C47 C 0.3840(5) 0.2312(4) 0.5369(3) 0.077(2) Uani 1 1 d . B .
H47A H 0.3246 0.2335 0.5341 0.092 Uiso 1 1 calc R . .
C51 C 0.2953(3) 0.6797(4) 0.65578(17) 0.0296(12) Uani 1 1 d . B .
C52 C 0.2359(3) 0.7308(4) 0.64935(19) 0.0378(13) Uani 1 1 d . . .
C53 C 0.1425(5) 0.6866(5) 0.6257(3) 0.086(3) Uani 1 1 d . B .
H53A H 0.1145 0.6232 0.6122 0.104 Uiso 1 1 calc R . .
C54 C 0.0890(5) 0.7376(7) 0.6219(3) 0.114(4) Uani 1 1 d . . .
H54A H 0.0242 0.7076 0.6049 0.137 Uiso 1 1 calc R B .
C55 C 0.1278(6) 0.8301(6) 0.6421(4) 0.099(3) Uani 1 1 d . B .
H55A H 0.0912 0.8627 0.6358 0.118 Uiso 1 1 calc R . .
C56 C 0.2178(5) 0.8736(5) 0.6708(4) 0.089(3) Uani 1 1 d . . .
H56A H 0.2435 0.9368 0.6880 0.107 Uiso 1 1 calc R B .
C57 C 0.2723(4) 0.8250(5) 0.6750(3) 0.071(2) Uani 1 1 d . B .
H57A H 0.3355 0.8555 0.6955 0.085 Uiso 1 1 calc R . .
C61 C 0.2484(3) 0.5873(3) 0.84052(18) 0.0246(11) Uani 1 1 d . B .
C62 C 0.1949(3) 0.5660(3) 0.87797(17) 0.0231(10) Uani 1 1 d . . .
C63 C 0.2174(3) 0.6305(3) 0.92826(18) 0.0286(11) Uani 1 1 d . B .
H63A H 0.2644 0.6879 0.9378 0.034 Uiso 1 1 calc R . .
C64 C 0.1725(3) 0.6117(3) 0.96383(18) 0.0287(11) Uani 1 1 d . . .
H64A H 0.1878 0.6561 0.9977 0.034 Uiso 1 1 calc R B .
C65 C 0.1041(3) 0.5271(3) 0.9501(2) 0.0319(12) Uani 1 1 d . B .
H65A H 0.0735 0.5134 0.9749 0.038 Uiso 1 1 calc R . .
C66 C 0.0811(3) 0.4639(3) 0.9010(2) 0.0365(13) Uani 1 1 d . . .
H66A H 0.0343 0.4065 0.8919 0.044 Uiso 1 1 calc R B .
C67 C 0.1251(3) 0.4823(3) 0.86390(19) 0.0310(12) Uani 1 1 d . B .
H67A H 0.1077 0.4384 0.8296 0.037 Uiso 1 1 calc R . .
C71 C 0.8450(3) 0.9206(3) 0.83298(17) 0.0214(10) Uani 1 1 d . B .
C72 C 0.9134(3) 0.9839(3) 0.81656(17) 0.0229(10) Uani 1 1 d . . .
C73 C 0.8949(4) 0.9836(3) 0.76575(19) 0.0405(14) Uani 1 1 d . B .
H73A H 0.8376 0.9430 0.7402 0.049 Uiso 1 1 calc R . .
C74 C 0.9607(4) 1.0428(4) 0.7525(2) 0.0542(17) Uani 1 1 d . . .
H74A H 0.9473 1.0433 0.7179 0.065 Uiso 1 1 calc R B .
C75 C 1.0448(4) 1.1008(3) 0.7885(2) 0.0454(15) Uani 1 1 d . B .
H75A H 1.0893 1.1404 0.7787 0.054 Uiso 1 1 calc R . .
C76 C 1.0645(3) 1.1013(3) 0.8392(2) 0.0347(12) Uani 1 1 d . . .
H76A H 1.1229 1.1405 0.8642 0.042 Uiso 1 1 calc R B .
C77 C 0.9978(3) 1.0436(3) 0.85314(18) 0.0274(11) Uani 1 1 d . B .
H77A H 1.0102 1.0452 0.8882 0.033 Uiso 1 1 calc R . .
O30 O 0.6019(3) 1.0696(3) 0.79629(19) 0.0099(11) Uiso 0.50 1 d P A 1
C81 C 0.5383(5) 1.0476(5) 0.8133(3) 0.0017(15) Uiso 0.50 1 d P A 1
C82 C 0.4691(3) 1.0936(4) 0.8122(2) 0.007(2) Uiso 0.50 1 d PG A 1
C83 C 0.3778(3) 1.0483(3) 0.8097(2) 0.0057(16) Uiso 0.50 1 d PG A 1
H83A H 0.3577 0.9885 0.8081 0.007 Uiso 0.50 1 calc PR A 1
C84 C 0.3160(2) 1.0905(3) 0.8095(2) 0.0093(17) Uiso 0.50 1 d PG A 1
H84A H 0.2536 1.0595 0.8078 0.011 Uiso 0.50 1 calc PR A 1
C85 C 0.3454(3) 1.1780(3) 0.8119(2) 0.018(2) Uiso 0.50 1 d PG A 1
H85A H 0.3032 1.2069 0.8117 0.022 Uiso 0.50 1 calc PR A 1
C86 C 0.4368(4) 1.2234(2) 0.8144(2) 0.020(2) Uiso 0.50 1 d PG A 1
H86A H 0.4569 1.2832 0.8160 0.024 Uiso 0.50 1 calc PR A 1
C87 C 0.4986(3) 1.1811(3) 0.8146(2) 0.016(2) Uiso 0.50 1 d PG A 1
H87A H 0.5610 1.2121 0.8163 0.019 Uiso 0.50 1 calc PR A 1
O30' O 0.4363(9) 0.9191(9) 0.7554(5) 0.130(4) Uiso 0.50 1 d P A 2
C81' C 0.4896(13) 1.0007(12) 0.8027(7) 0.089(5) Uiso 0.50 1 d P A 2
C82' C 0.4436(7) 1.0673(6) 0.8016(4) 0.047(3) Uiso 0.50 1 d PG A 2
C83' C 0.5022(5) 1.1570(7) 0.8211(4) 0.063(4) Uiso 0.50 1 d PG A 2
H83B H 0.5672 1.1745 0.8346 0.075 Uiso 0.50 1 calc PR A 2
C84' C 0.4658(6) 1.2212(5) 0.8210(4) 0.059(4) Uiso 0.50 1 d PG A 2
H84B H 0.5059 1.2826 0.8344 0.071 Uiso 0.50 1 calc PR A 2
C85' C 0.3708(7) 1.1957(6) 0.8014(4) 0.065(4) Uiso 0.50 1 d PG A 2
H85C H 0.3459 1.2396 0.8013 0.078 Uiso 0.50 1 calc PR A 2
C86' C 0.3122(5) 1.1059(7) 0.7818(4) 0.115(6) Uiso 0.50 1 d PG A 2
H86B H 0.2473 1.0885 0.7684 0.138 Uiso 0.50 1 calc PR A 2
C87' C 0.3486(7) 1.0417(5) 0.7820(4) 0.106(6) Uiso 0.50 1 d PG A 2
H87B H 0.3086 0.9804 0.7686 0.127 Uiso 0.50 1 calc PR A 2
O31 O 0.0140(8) 0.2357(7) 0.6243(5) 0.067(3) Uiso 0.50 1 d P B 3
O32 O 0.0072(7) 0.2972(7) 0.5685(4) 0.064(3) Uiso 0.50 1 d P B 3
C91 C -0.0202(9) 0.2441(9) 0.5863(6) 0.029(3) Uiso 0.50 1 d P B 3
C92 C -0.1284(5) 0.1801(6) 0.5587(3) 0.059(3) Uiso 0.50 1 d PG B 3
C93 C -0.1827(8) 0.1383(8) 0.5852(3) 0.107(6) Uiso 0.50 1 d PG B 3
H93A H -0.1565 0.1475 0.6208 0.128 Uiso 0.50 1 calc PR B 3
C94 C -0.2754(7) 0.0830(8) 0.5597(5) 0.118(7) Uiso 0.50 1 d PG B 3
H94A H -0.3126 0.0545 0.5778 0.142 Uiso 0.50 1 calc PR B 3
C95 C -0.3138(5) 0.0696(7) 0.5076(5) 0.109(6) Uiso 0.50 1 d PG B 3
H95A H -0.3772 0.0318 0.4901 0.130 Uiso 0.50 1 calc PR B 3
C96 C -0.2595(6) 0.1114(7) 0.4810(3) 0.092(5) Uiso 0.50 1 d PG B 3
H96A H -0.2858 0.1022 0.4454 0.111 Uiso 0.50 1 calc PR B 3
C97 C -0.1668(6) 0.1666(6) 0.5066(3) 0.067(4) Uiso 0.50 1 d PG B 3
H97A H -0.1297 0.1952 0.4885 0.080 Uiso 0.50 1 calc PR B 3
O31' O 0.0209(7) 0.2405(7) 0.6490(5) 0.074(3) Uiso 0.50 1 d P B 4
O32' O -0.0073(9) 0.2679(10) 0.5800(5) 0.072(5) Uiso 0.50 1 d P B 4
C91' C -0.0407(10) 0.2351(9) 0.6084(6) 0.061(4) Uiso 0.50 1 d P B 4
C92' C -0.1346(6) 0.1835(7) 0.6038(5) 0.081(4) Uiso 0.50 1 d PG B 4
C93' C -0.1633(7) 0.1666(8) 0.6456(4) 0.107(6) Uiso 0.50 1 d PG B 4
H93B H -0.1192 0.1869 0.6789 0.129 Uiso 0.50 1 calc PR B 4
C94' C -0.2565(8) 0.1198(8) 0.6386(4) 0.107(6) Uiso 0.50 1 d PG B 4
H94B H -0.2762 0.1083 0.6671 0.129 Uiso 0.50 1 calc PR B 4
C95' C -0.3210(6) 0.0901(7) 0.5898(5) 0.125(7) Uiso 0.50 1 d PG B 4
H95B H -0.3847 0.0581 0.5851 0.149 Uiso 0.50 1 calc PR B 4
C96' C -0.2923(7) 0.1070(8) 0.5481(4) 0.091(5) Uiso 0.50 1 d PG B 4
H96B H -0.3364 0.0867 0.5148 0.109 Uiso 0.50 1 calc PR B 4
C97' C -0.1991(8) 0.1537(8) 0.5551(4) 0.127(7) Uiso 0.50 1 d PG B 4
H97B H -0.1794 0.1653 0.5265 0.152 Uiso 0.50 1 calc PR B 4
C101 C 0.6358(3) 0.7286(4) 0.66799(18) 0.0358(13) Uani 1 1 d . B .
C102 C 0.7141(3) 0.7844(4) 0.65360(18) 0.0361(13) Uani 1 1 d . . .
C103 C 0.7081(4) 0.8494(4) 0.6357(2) 0.0618(18) Uani 1 1 d . B .
H10A H 0.6536 0.8617 0.6325 0.074 Uiso 1 1 calc R . .
C104 C 0.7841(5) 0.8988(5) 0.6216(2) 0.068(2) Uani 1 1 d . . .
H10B H 0.7810 0.9442 0.6088 0.082 Uiso 1 1 calc R B .
C105 C 0.8616(4) 0.8797(5) 0.6267(2) 0.0607(19) Uani 1 1 d . B .
H10C H 0.9109 0.9106 0.6156 0.073 Uiso 1 1 calc R . .
C106 C 0.8713(4) 0.8179(4) 0.6472(2) 0.0622(18) Uani 1 1 d . . .
H10D H 0.9277 0.8091 0.6529 0.075 Uiso 1 1 calc R B .
C107 C 0.7957(4) 0.7688(4) 0.6592(2) 0.0504(16) Uani 1 1 d . B .
H10E H 0.7995 0.7232 0.6716 0.061 Uiso 1 1 calc R . .
C111 C 0.2310(3) 0.7192(3) 0.77028(17) 0.0238(11) Uani 1 1 d . B .
C112 C 0.1627(3) 0.7626(3) 0.77372(17) 0.0255(11) Uani 1 1 d . . .
C113 C 0.0693(3) 0.7127(4) 0.7467(2) 0.0464(14) Uani 1 1 d . B .
H11A H 0.0490 0.6514 0.7252 0.056 Uiso 1 1 calc R . .
C114 C 0.0059(4) 0.7526(4) 0.7511(2) 0.0538(16) Uani 1 1 d . . .
H11B H -0.0580 0.7181 0.7331 0.065 Uiso 1 1 calc R B .
C115 C 0.0342(4) 0.8401(4) 0.7807(2) 0.0529(16) Uani 1 1 d . B .
H11C H -0.0092 0.8677 0.7817 0.064 Uiso 1 1 calc R . .
C116 C 0.1240(4) 0.8885(4) 0.8089(2) 0.0607(18) Uani 1 1 d . . .
H11D H 0.1427 0.9493 0.8309 0.073 Uiso 1 1 calc R B .
C117 C 0.1897(4) 0.8504(4) 0.8061(2) 0.0450(14) Uani 1 1 d . B .
H11E H 0.2526 0.8848 0.8264 0.054 Uiso 1 1 calc R . .
C118 C 0.4485(3) 0.6501(3) 0.94604(17) 0.0220(10) Uani 1 1 d . A .
H11F H 0.4220 0.6090 0.9106 0.026 Uiso 1 1 calc R . .
C119 C 0.4126(3) 0.6294(3) 0.98420(18) 0.0269(11) Uani 1 1 d . . .
H11G H 0.3628 0.5740 0.9755 0.032 Uiso 1 1 calc R A .
C120 C 0.4500(3) 0.6902(3) 1.03578(18) 0.0283(11) Uani 1 1 d . A .
H12A H 0.4240 0.6779 1.0624 0.034 Uiso 1 1 calc R . .
C121 C 0.5252(3) 0.7686(3) 1.04819(17) 0.0253(11) Uani 1 1 d . . .
H12B H 0.5521 0.8105 1.0835 0.030 Uiso 1 1 calc R A .
C122 C 0.5606(3) 0.7852(3) 1.00842(16) 0.0194(10) Uani 1 1 d . A .
C123 C 0.6476(3) 0.8651(3) 1.01781(16) 0.0207(10) Uani 1 1 d . . .
C124 C 0.6408(3) 0.9528(3) 1.04759(17) 0.0260(11) Uani 1 1 d . A .
H12C H 0.5874 0.9580 1.0273 0.039 Uiso 1 1 calc R . .
H12D H 0.6975 1.0029 1.0526 0.039 Uiso 1 1 calc R . .
H12E H 0.6331 0.9538 1.0820 0.039 Uiso 1 1 calc R . .
C125 C 0.7306(3) 0.8545(3) 1.04834(17) 0.0258(11) Uani 1 1 d . A .
H12F H 0.7333 0.7978 1.0285 0.039 Uiso 1 1 calc R . .
H12G H 0.7235 0.8550 1.0828 0.039 Uiso 1 1 calc R . .
H12H H 0.7879 0.9040 1.0533 0.039 Uiso 1 1 calc R . .
C126 C 0.9106(3) 1.0376(3) 1.03035(17) 0.0232(11) Uani 1 1 d . . .
H12I H 0.9311 0.9900 1.0264 0.028 Uiso 1 1 calc R . .
C127 C 0.9514(3) 1.1121(3) 1.07624(17) 0.0221(10) Uani 1 1 d . . .
H12J H 0.9987 1.1158 1.1038 0.027 Uiso 1 1 calc R . .
C128 C 0.9219(3) 1.1815(3) 1.08131(18) 0.0272(11) Uani 1 1 d . . .
H12K H 0.9480 1.2333 1.1127 0.033 Uiso 1 1 calc R . .
C129 C 0.8538(3) 1.1744(3) 1.03993(17) 0.0244(11) Uani 1 1 d . . .
H12L H 0.8340 1.2222 1.0426 0.029 Uiso 1 1 calc R . .
C130 C 0.8148(3) 1.0985(3) 0.99506(16) 0.0197(10) Uani 1 1 d . . .
C131 C 0.7399(3) 1.0839(3) 0.94737(16) 0.0200(10) Uani 1 1 d . . .
C132 C 0.7829(3) 1.1363(3) 0.91511(18) 0.0282(11) Uani 1 1 d . . .
H13B H 0.8322 1.1184 0.9051 0.042 Uiso 1 1 calc R . .
H13C H 0.8089 1.2005 0.9363 0.042 Uiso 1 1 calc R . .
H13D H 0.7350 1.1236 0.8833 0.042 Uiso 1 1 calc R . .
C133 C 0.6627(3) 1.1110(3) 0.96339(17) 0.0259(11) Uani 1 1 d . . .
H13E H 0.6358 1.0771 0.9839 0.039 Uiso 1 1 calc R . .
H13F H 0.6144 1.0983 0.9317 0.039 Uiso 1 1 calc R . .
H13G H 0.6884 1.1750 0.9848 0.039 Uiso 1 1 calc R . .
C134 C 0.4844(4) 0.2995(4) 0.7009(2) 0.0380(13) Uani 1 1 d . B .
H13H H 0.5311 0.3582 0.7167 0.046 Uiso 1 1 calc R . .
C135 C 0.5101(4) 0.2283(4) 0.6942(2) 0.0522(15) Uani 1 1 d . . .
H13I H 0.5734 0.2371 0.7054 0.063 Uiso 1 1 calc R B .
C136 C 0.4417(5) 0.1434(4) 0.6707(3) 0.072(2) Uani 1 1 d . B .
H13J H 0.4579 0.0931 0.6653 0.087 Uiso 1 1 calc R . .
C137 C 0.3483(5) 0.1309(4) 0.6547(3) 0.0633(18) Uani 1 1 d . . .
H13K H 0.3010 0.0725 0.6383 0.076 Uiso 1 1 calc R B .
C138 C 0.3267(4) 0.2062(4) 0.6633(2) 0.0449(14) Uani 1 1 d . B .
C139 C 0.2289(4) 0.2026(3) 0.6487(2) 0.0481(15) Uani 1 1 d . . .
C140 C 0.1789(4) 0.1724(4) 0.6862(3) 0.0681(19) Uani 1 1 d . B .
H14B H 0.2141 0.2128 0.7226 0.102 Uiso 1 1 calc R . .
H14C H 0.1736 0.1116 0.6819 0.102 Uiso 1 1 calc R . .
H14D H 0.1168 0.1733 0.6783 0.102 Uiso 1 1 calc R . .
C141 C 0.1737(5) 0.1393(4) 0.5916(2) 0.075(2) Uani 1 1 d . B .
H14E H 0.2059 0.1588 0.5675 0.112 Uiso 1 1 calc R . .
H14F H 0.1117 0.1402 0.5836 0.112 Uiso 1 1 calc R . .
H14G H 0.1684 0.0784 0.5872 0.112 Uiso 1 1 calc R . .
C142 C 0.4072(4) 0.5472(4) 0.5421(2) 0.0495(15) Uani 1 1 d . B .
H14H H 0.4589 0.5889 0.5715 0.059 Uiso 1 1 calc R . .
C143 C 0.4126(5) 0.5383(5) 0.4918(2) 0.0616(18) Uani 1 1 d . . .
H14I H 0.4666 0.5741 0.4863 0.074 Uiso 1 1 calc R B .
C144 C 0.3371(6) 0.4756(5) 0.4495(2) 0.079(2) Uani 1 1 d . B .
H14J H 0.3399 0.4659 0.4145 0.094 Uiso 1 1 calc R . .
C145 C 0.2586(6) 0.4280(5) 0.4587(2) 0.075(2) Uani 1 1 d . . .
H14K H 0.2059 0.3868 0.4299 0.090 Uiso 1 1 calc R B .
C146 C 0.2550(4) 0.4391(4) 0.5097(2) 0.0529(16) Uani 1 1 d . B .
C147 C 0.1722(4) 0.3898(4) 0.5240(2) 0.0534(16) Uani 1 1 d . . .
C148 C 0.0971(4) 0.4271(4) 0.5155(2) 0.0658(19) Uani 1 1 d . B .
H14L H 0.1232 0.4915 0.5359 0.099 Uiso 1 1 calc R . .
H14M H 0.0454 0.3976 0.5273 0.099 Uiso 1 1 calc R . .
H14N H 0.0748 0.4160 0.4781 0.099 Uiso 1 1 calc R . .
C149 C 0.1344(5) 0.2902(4) 0.4929(2) 0.074(2) Uani 1 1 d . B .
H14O H 0.1835 0.2679 0.4990 0.112 Uiso 1 1 calc R . .
H14P H 0.1125 0.2783 0.4553 0.112 Uiso 1 1 calc R . .
H14Q H 0.0828 0.2598 0.5044 0.112 Uiso 1 1 calc R . .
C150 C 0.4443(3) 0.8793(3) 0.91162(17) 0.0270(11) Uani 1 1 d . A .
H15B H 0.4057 0.9002 0.8913 0.041 Uiso 1 1 calc R . .
H15C H 0.4936 0.9306 0.9406 0.041 Uiso 1 1 calc R . .
H15D H 0.4060 0.8400 0.9260 0.041 Uiso 1 1 calc R . .
C151 C 0.0500(4) 0.4504(4) 0.7046(3) 0.072(2) Uani 1 1 d . . .
H15E H 0.0632 0.5083 0.7317 0.108 Uiso 1 1 calc R B .
H15F H 0.0330 0.4036 0.7191 0.108 Uiso 1 1 calc R . .
H15G H -0.0013 0.4377 0.6744 0.108 Uiso 1 1 calc R . .

loop_
_atom_site_aniso_label
_atom_site_aniso_U_11
_atom_site_aniso_U_22
_atom_site_aniso_U_33
_atom_site_aniso_U_23
_atom_site_aniso_U_13
_atom_site_aniso_U_12
Mn1 0.0270(4) 0.0263(4) 0.0201(4) 0.0084(3) 0.0083(3) 0.0172(3)
Mn2 0.0302(4) 0.0292(4) 0.0211(4) 0.0060(3) 0.0098(3) 0.0202(3)
Mn3 0.0233(4) 0.0175(4) 0.0190(4) 0.0048(3) 0.0079(3) 0.0111(3)
Mn4 0.0202(4) 0.0179(4) 0.0207(4) 0.0042(3) 0.0072(3) 0.0106(3)
Mn5 0.0209(4) 0.0161(4) 0.0181(3) 0.0050(3) 0.0082(3) 0.0087(3)
Mn6 0.0225(4) 0.0171(4) 0.0227(4) 0.0077(3) 0.0074(3) 0.0110(3)
Mn7 0.0241(4) 0.0178(4) 0.0206(4) 0.0076(3) 0.0104(3) 0.0126(3)
Mn8 0.0206(4) 0.0169(4) 0.0200(4) 0.0068(3) 0.0079(3) 0.0107(3)
Mn9 0.0293(4) 0.0220(4) 0.0270(4) -0.0005(3) 0.0047(3) 0.0127(3)
Mn10 0.0346(4) 0.0391(5) 0.0186(4) 0.0010(3) 0.0043(3) 0.0220(4)
Mn11 0.0231(4) 0.0241(4) 0.0259(4) -0.0015(3) 0.0059(3) 0.0101(3)
Mn12 0.0329(4) 0.0333(5) 0.0399(5) -0.0076(4) -0.0002(4) 0.0136(4)
O1 0.0258(16) 0.0263(17) 0.0196(16) 0.0093(14) 0.0100(13) 0.0177(14)
O2 0.0212(16) 0.0193(16) 0.0228(16) 0.0070(13) 0.0089(13) 0.0117(13)
O3 0.0254(16) 0.0236(17) 0.0239(16) 0.0091(14) 0.0099(14) 0.0124(14)
O4 0.0321(18) 0.0366(19) 0.0180(16) 0.0070(14) 0.0089(14) 0.0243(15)
O5 0.0278(17) 0.0239(17) 0.0207(16) 0.0040(14) 0.0088(14) 0.0142(14)
O6 0.0238(16) 0.0244(17) 0.0209(16) 0.0038(14) 0.0071(13) 0.0124(14)
O7 0.0200(15) 0.0180(16) 0.0212(16) 0.0068(13) 0.0093(13) 0.0104(13)
O8 0.0270(17) 0.0275(18) 0.0219(17) -0.0018(14) 0.0035(14) 0.0144(14)
O9 0.0248(16) 0.0187(16) 0.0182(16) 0.0061(13) 0.0102(13) 0.0085(13)
O10 0.0235(16) 0.0159(16) 0.0244(16) 0.0077(13) 0.0065(13) 0.0097(13)
O11 0.0334(19) 0.0244(19) 0.037(2) -0.0050(16) 0.0027(16) 0.0108(15)
O12 0.042(2) 0.046(2) 0.0234(18) -0.0068(16) -0.0040(16) 0.0229(18)
O13 0.0216(16) 0.0254(17) 0.0230(19) 0.0091(14) 0.0091(14) 0.0139(14)
O14 0.0248(17) 0.0207(17) 0.0238(16) 0.0073(14) 0.0091(13) 0.0154(14)
O15 0.0262(17) 0.0212(17) 0.0215(17) 0.0072(15) 0.0110(13) 0.0141(14)
O16 0.0248(16) 0.0176(16) 0.0203(17) 0.0080(13) 0.0089(13) 0.0107(13)
O17 0.0266(17) 0.0200(17) 0.0243(17) 0.0073(14) 0.0085(14) 0.0085(15)
O18 0.0283(18) 0.037(2) 0.029(2) 0.0029(17) 0.0083(16) 0.0039(16)
O19 0.0293(17) 0.0228(19) 0.0249(17) 0.0066(15) 0.0150(14) 0.0141(15)
O20 0.0279(19) 0.0252(18) 0.0292(18) 0.0059(15) 0.0106(15) 0.0164(15)
O21 0.037(2) 0.044(2) 0.0280(18) 0.0010(17) 0.0099(16) 0.0252(19)
O22 0.040(2) 0.039(2) 0.0275(18) 0.0049(16) 0.0088(16) 0.0249(17)
O23 0.031(2) 0.0330(19) 0.0279(18) 0.0141(15) 0.0074(15) 0.0187(16)
O24 0.033(2) 0.043(2) 0.037(2) -0.0024(18) 0.0042(16) 0.0235(18)
O25 0.0233(17) 0.0202(18) 0.0285(17) 0.0054(14) 0.0111(14) 0.0079(15)
O26 0.0308(18) 0.0251(18) 0.0320(19) 0.0102(16) 0.0101(15) 0.0100(15)
O27 0.0257(17) 0.0272(18) 0.0230(18) 0.0097(14) 0.0117(14) 0.0110(14)
O28 0.0304(18) 0.0186(17) 0.0246(17) 0.0090(15) 0.0113(15) 0.0094(15)
O29 0.040(2) 0.045(2) 0.039(2) 0.0268(18) 0.0171(17) 0.0302(17)
O33 0.038(2) 0.050(2) 0.044(2) 0.0296(18) 0.0241(17) 0.0298(18)
O34 0.037(2) 0.044(2) 0.0306(19) 0.0162(17) 0.0172(16) 0.0232(17)
O35 0.0218(18) 0.0244(17) 0.0255(17) 0.0054(14) 0.0067(14) 0.0118(15)
O36 0.0236(17) 0.028(2) 0.0268(17) 0.0026(16) 0.0036(14) 0.0137(15)
O37 0.0354(19) 0.0285(18) 0.0367(19) 0.0161(16) 0.0174(16) 0.0194(15)
O38 0.0219(16) 0.0188(16) 0.0240(16) 0.0066(13) 0.0096(13) 0.0123(13)
O39 0.0235(18) 0.034(2) 0.0358(19) -0.0074(16) 0.0069(15) 0.0076(15)
N1 0.023(2) 0.017(2) 0.022(2) 0.0063(17) 0.0076(17) 0.0093(17)
N2 0.0172(19) 0.022(2) 0.022(2) 0.0090(17) 0.0072(16) 0.0079(17)
N3 0.042(3) 0.023(2) 0.040(2) 0.008(2) 0.011(2) 0.015(2)
N4 0.053(3) 0.060(3) 0.022(2) 0.009(2) 0.010(2) 0.045(3)
C1 0.015(2) 0.018(3) 0.031(3) 0.012(2) 0.011(2) 0.0038(19)
C2 0.015(2) 0.019(2) 0.029(3) 0.012(2) 0.010(2) 0.0069(19)
C3 0.022(2) 0.024(3) 0.032(3) 0.012(2) 0.012(2) 0.011(2)
C4 0.026(3) 0.031(3) 0.031(3) 0.016(2) 0.012(2) 0.016(2)
C5 0.019(2) 0.033(3) 0.052(3) 0.029(3) 0.013(2) 0.012(2)
C6 0.024(3) 0.021(3) 0.047(3) 0.016(2) 0.014(2) 0.012(2)
C7 0.018(2) 0.025(3) 0.030(3) 0.011(2) 0.008(2) 0.010(2)
C11 0.013(2) 0.020(3) 0.029(3) 0.009(2) 0.006(2) 0.0028(19)
C12 0.017(2) 0.021(3) 0.035(3) 0.017(2) 0.014(2) 0.009(2)
C13 0.023(3) 0.028(3) 0.033(3) 0.017(2) 0.009(2) 0.008(2)
C14 0.029(3) 0.046(3) 0.053(3) 0.039(3) 0.018(3) 0.017(3)
C15 0.040(3) 0.049(4) 0.070(4) 0.045(3) 0.029(3) 0.032(3)
C16 0.049(3) 0.030(3) 0.067(4) 0.024(3) 0.032(3) 0.026(3)
C17 0.037(3) 0.024(3) 0.035(3) 0.014(2) 0.020(2) 0.019(2)
C21 0.025(3) 0.014(2) 0.030(3) 0.004(2) 0.007(2) 0.011(2)
C22 0.035(3) 0.013(2) 0.037(3) 0.007(2) 0.016(2) 0.014(2)
C23 0.046(3) 0.023(3) 0.040(3) 0.013(2) 0.023(3) 0.021(2)
C24 0.067(4) 0.038(3) 0.041(3) 0.017(3) 0.020(3) 0.036(3)
C25 0.063(4) 0.022(3) 0.062(4) 0.023(3) 0.041(3) 0.020(3)
C26 0.051(3) 0.030(3) 0.055(4) 0.020(3) 0.022(3) 0.015(3)
C27 0.041(3) 0.023(3) 0.049(3) 0.015(3) 0.018(3) 0.013(2)
C31 0.029(3) 0.034(3) 0.017(2) 0.010(2) 0.014(2) 0.018(2)
C32 0.029(3) 0.034(3) 0.028(3) 0.015(2) 0.016(2) 0.020(2)
C33 0.032(3) 0.035(3) 0.042(3) 0.015(3) 0.015(3) 0.019(2)
C34 0.035(3) 0.060(4) 0.059(4) 0.021(3) 0.014(3) 0.027(3)
C35 0.047(4) 0.053(4) 0.064(4) 0.032(3) 0.021(3) 0.038(3)
C36 0.054(4) 0.040(3) 0.068(4) 0.024(3) 0.024(3) 0.036(3)
C37 0.038(3) 0.032(3) 0.046(3) 0.012(3) 0.015(3) 0.022(3)
C41 0.047(4) 0.040(3) 0.021(3) 0.003(2) 0.009(3) 0.027(3)
C42 0.053(4) 0.047(4) 0.044(3) 0.001(3) 0.014(3) 0.036(3)
C43 0.066(4) 0.053(4) 0.095(5) -0.004(4) 0.023(4) 0.040(4)
C44 0.084(6) 0.081(6) 0.140(8) -0.010(6) 0.040(6) 0.059(5)
C45 0.089(6) 0.084(6) 0.164(9) -0.043(6) 0.013(6) 0.054(6)
C46 0.092(6) 0.082(6) 0.120(7) -0.041(5) -0.011(5) 0.048(5)
C47 0.061(4) 0.060(5) 0.081(5) -0.015(4) -0.003(4) 0.038(4)
C51 0.038(3) 0.040(3) 0.016(2) 0.008(2) 0.010(2) 0.023(3)
C52 0.035(3) 0.052(4) 0.035(3) 0.016(3) 0.010(2) 0.029(3)
C53 0.064(5) 0.073(5) 0.081(5) -0.022(4) -0.028(4) 0.047(4)
C54 0.066(5) 0.151(9) 0.098(6) -0.007(6) -0.026(5) 0.084(6)
C55 0.082(6) 0.087(6) 0.154(8) 0.052(6) 0.022(6) 0.066(5)
C56 0.048(4) 0.069(5) 0.183(9) 0.075(6) 0.038(5) 0.039(4)
C57 0.054(4) 0.064(5) 0.126(6) 0.056(5) 0.033(4) 0.039(4)
C61 0.023(3) 0.027(3) 0.027(3) 0.007(2) 0.005(2) 0.017(2)
C62 0.021(2) 0.024(3) 0.029(3) 0.013(2) 0.006(2) 0.014(2)
C63 0.029(3) 0.024(3) 0.041(3) 0.014(2) 0.018(2) 0.014(2)
C64 0.036(3) 0.031(3) 0.032(3) 0.014(2) 0.016(2) 0.025(2)
C65 0.033(3) 0.037(3) 0.045(3) 0.027(3) 0.022(2) 0.023(3)
C66 0.035(3) 0.032(3) 0.051(3) 0.025(3) 0.016(3) 0.014(2)
C67 0.028(3) 0.032(3) 0.037(3) 0.019(2) 0.006(2) 0.013(2)
C71 0.022(2) 0.025(3) 0.026(3) 0.012(2) 0.010(2) 0.016(2)
C72 0.030(3) 0.019(2) 0.027(3) 0.008(2) 0.015(2) 0.015(2)
C73 0.045(3) 0.036(3) 0.029(3) 0.012(2) 0.009(2) 0.003(3)
C74 0.067(4) 0.051(4) 0.024(3) 0.014(3) 0.018(3) -0.005(3)
C75 0.048(3) 0.034(3) 0.045(3) 0.012(3) 0.024(3) 0.001(3)
C76 0.029(3) 0.028(3) 0.044(3) 0.013(2) 0.008(2) 0.007(2)
C77 0.032(3) 0.026(3) 0.030(3) 0.014(2) 0.010(2) 0.014(2)
C101 0.037(3) 0.056(4) 0.027(3) 0.023(3) 0.014(2) 0.024(3)
C102 0.037(3) 0.048(3) 0.023(3) 0.011(3) 0.012(2) 0.016(3)
C103 0.042(4) 0.090(5) 0.065(4) 0.050(4) 0.015(3) 0.020(3)
C104 0.067(5) 0.084(5) 0.053(4) 0.043(4) 0.012(4) 0.014(4)
C105 0.057(4) 0.076(5) 0.034(3) 0.011(3) 0.025(3) 0.008(4)
C106 0.051(4) 0.057(4) 0.060(4) -0.003(4) 0.029(3) 0.015(3)
C107 0.045(4) 0.042(3) 0.053(4) 0.000(3) 0.027(3) 0.012(3)
C111 0.033(3) 0.025(3) 0.019(2) 0.009(2) 0.012(2) 0.015(2)
C112 0.031(3) 0.032(3) 0.021(2) 0.010(2) 0.011(2) 0.020(2)
C113 0.035(3) 0.045(3) 0.059(4) 0.013(3) 0.006(3) 0.027(3)
C114 0.034(3) 0.067(5) 0.070(4) 0.028(4) 0.009(3) 0.032(3)
C115 0.056(4) 0.071(5) 0.058(4) 0.023(4) 0.022(3) 0.057(4)
C116 0.063(4) 0.051(4) 0.069(4) 0.003(3) 0.013(4) 0.046(4)
C117 0.044(3) 0.036(3) 0.054(4) 0.007(3) 0.010(3) 0.025(3)
C118 0.020(2) 0.019(3) 0.024(2) 0.006(2) 0.003(2) 0.006(2)
C119 0.023(3) 0.024(3) 0.037(3) 0.014(2) 0.013(2) 0.009(2)
C120 0.026(3) 0.031(3) 0.031(3) 0.014(2) 0.014(2) 0.008(2)
C121 0.028(3) 0.026(3) 0.020(2) 0.006(2) 0.009(2) 0.010(2)
C122 0.023(2) 0.019(2) 0.020(2) 0.007(2) 0.008(2) 0.013(2)
C123 0.024(2) 0.020(3) 0.017(2) 0.005(2) 0.0072(19) 0.009(2)
C124 0.029(3) 0.026(3) 0.022(2) 0.007(2) 0.011(2) 0.011(2)
C125 0.024(2) 0.026(3) 0.028(3) 0.013(2) 0.010(2) 0.006(2)
C126 0.018(2) 0.028(3) 0.031(3) 0.016(2) 0.012(2) 0.011(2)
C127 0.020(2) 0.021(3) 0.026(3) 0.011(2) 0.006(2) 0.006(2)
C128 0.022(3) 0.024(3) 0.028(3) 0.009(2) 0.006(2) 0.001(2)
C129 0.024(2) 0.018(3) 0.033(3) 0.011(2) 0.008(2) 0.009(2)
C130 0.021(2) 0.017(2) 0.025(2) 0.011(2) 0.013(2) 0.008(2)
C131 0.025(2) 0.010(2) 0.024(2) 0.006(2) 0.007(2) 0.0077(19)
C132 0.036(3) 0.019(3) 0.029(3) 0.008(2) 0.008(2) 0.011(2)
C133 0.026(3) 0.023(3) 0.028(3) 0.006(2) 0.006(2) 0.013(2)
C134 0.047(3) 0.035(3) 0.044(3) 0.015(3) 0.018(3) 0.028(3)
C135 0.057(4) 0.039(4) 0.067(4) 0.019(3) 0.019(3) 0.026(3)
C136 0.089(5) 0.048(4) 0.104(6) 0.031(4) 0.036(5) 0.050(4)
C137 0.067(4) 0.028(3) 0.092(5) 0.011(3) 0.023(4) 0.026(3)
C138 0.050(4) 0.032(3) 0.050(3) 0.010(3) 0.013(3) 0.018(3)
C139 0.050(4) 0.028(3) 0.058(4) 0.004(3) 0.015(3) 0.016(3)
C140 0.055(4) 0.051(4) 0.098(5) 0.031(4) 0.023(4) 0.017(3)
C141 0.073(5) 0.037(4) 0.069(4) -0.019(3) -0.004(4) 0.013(3)
C142 0.060(4) 0.077(4) 0.037(3) 0.026(3) 0.020(3) 0.050(4)
C143 0.076(4) 0.111(6) 0.026(3) 0.029(4) 0.023(3) 0.065(4)
C144 0.109(6) 0.130(7) 0.028(4) 0.023(4) 0.031(4) 0.086(6)
C145 0.090(5) 0.110(6) 0.021(3) 0.002(4) 0.007(3) 0.057(5)
C146 0.062(4) 0.077(4) 0.021(3) 0.001(3) 0.003(3) 0.048(4)
C147 0.054(4) 0.062(4) 0.022(3) -0.010(3) -0.008(3) 0.030(3)
C148 0.063(4) 0.081(5) 0.049(4) 0.010(3) -0.003(3) 0.046(4)
C149 0.087(5) 0.076(5) 0.035(3) -0.013(3) -0.006(3) 0.043(4)
C150 0.030(3) 0.027(3) 0.028(3) 0.005(2) 0.013(2) 0.018(2)
C151 0.031(3) 0.049(4) 0.092(5) -0.021(4) 0.011(3) 0.006(3)

loop_
_atom_type_symbol
_atom_type_description
_atom_type_scat_dispersion_real
_atom_type_scat_dispersion_imag
_atom_type_scat_source
C C 0.0033 0.0016 'International Tables Vol C Tables 4.2.6.8 and 6.1.1.4'
H H 0.0000 0.0000 'International Tables Vol C Tables 4.2.6.8 and 6.1.1.4'
N N 0.0061 0.0033 'International Tables Vol C Tables 4.2.6.8 and 6.1.1.4'
O O 0.0106 0.0060 'International Tables Vol C Tables 4.2.6.8 and 6.1.1.4'
Mn Mn 0.3368 0.7283 'International Tables Vol C Tables 4.2.6.8 and 6.1.1.4'

loop_
_geom_angle_atom_site_label_1
_geom_angle_atom_site_label_2
_geom_angle_atom_site_label_3
_geom_angle
_geom_angle_site_symmetry_1
_geom_angle_site_symmetry_3
_geom_angle_publ_flag
O4 Mn1 O1 85.18(12) . . ?
O4 Mn1 O3 173.33(13) . . ?
O1 Mn1 O3 94.05(12) . . ?
O4 Mn1 O23 95.71(13) . . ?
O1 Mn1 O23 177.61(12) . . ?
O3 Mn1 O23 84.81(12) . . ?
O4 Mn1 O33 93.62(13) . . ?
O1 Mn1 O33 90.07(12) . . ?
O3 Mn1 O33 93.01(13) . . ?
O23 Mn1 O33 92.08(12) . . ?
O4 Mn1 O6 91.91(12) . . ?
O1 Mn1 O6 82.44(11) . . ?
O3 Mn1 O6 81.42(11) . . ?
O23 Mn1 O6 95.30(11) . . ?
O33 Mn1 O6 170.29(11) . . ?
O4 Mn1 Mn2 42.45(9) . . ?
O1 Mn1 Mn2 44.23(8) . . ?
O3 Mn1 Mn2 137.93(9) . . ?
O23 Mn1 Mn2 137.09(9) . . ?
O33 Mn1 Mn2 83.62(9) . . ?
O6 Mn1 Mn2 95.16(7) . . ?
O4 Mn1 Mn3 83.98(9) . . ?
O1 Mn1 Mn3 37.32(8) . . ?
O3 Mn1 Mn3 91.39(9) . . ?
O23 Mn1 Mn3 140.51(9) . . ?
O33 Mn1 Mn3 127.40(8) . . ?
O6 Mn1 Mn3 45.40(7) . . ?
Mn2 Mn1 Mn3 59.88(2) . . ?
O4 Mn1 Mn4 127.65(10) . . ?
O1 Mn1 Mn4 82.95(8) . . ?
O3 Mn1 Mn4 45.72(8) . . ?
O23 Mn1 Mn4 94.77(9) . . ?
O33 Mn1 Mn4 137.00(9) . . ?
O6 Mn1 Mn4 36.03(7) . . ?
Mn2 Mn1 Mn4 117.13(3) . . ?
Mn3 Mn1 Mn4 57.25(2) . . ?
O4 Mn2 O20 176.69(13) . . ?
O4 Mn2 O1 83.50(12) . . ?
O20 Mn2 O1 99.52(12) . . ?
O4 Mn2 O21 94.05(13) . . ?
O20 Mn2 O21 82.92(13) . . ?
O1 Mn2 O21 177.47(13) . . ?
O4 Mn2 O34 89.60(13) . . ?
O20 Mn2 O34 91.70(13) . . ?
O1 Mn2 O34 91.08(12) . . ?
O21 Mn2 O34 89.52(14) . . ?
O4 Mn2 O5 92.35(12) . . ?
O20 Mn2 O5 86.86(12) . . ?
O1 Mn2 O5 79.94(11) . . ?
O21 Mn2 O5 99.59(13) . . ?
O34 Mn2 O5 170.52(12) . . ?
O4 Mn2 Mn1 41.84(9) . . ?
O20 Mn2 Mn1 141.40(9) . . ?
O1 Mn2 Mn1 43.11(8) . . ?
O21 Mn2 Mn1 134.62(10) . . ?
O34 Mn2 Mn1 81.77(9) . . ?
O5 Mn2 Mn1 93.53(8) . . ?
O4 Mn2 Mn3 88.45(9) . . ?
O20 Mn2 Mn3 92.91(9) . . ?
O1 Mn2 Mn3 41.56(8) . . ?
O21 Mn2 Mn3 137.98(11) . . ?
O34 Mn2 Mn3 132.48(9) . . ?
O5 Mn2 Mn3 38.40(8) . . ?
Mn1 Mn2 Mn3 65.93(2) . . ?
O5 Mn3 O2 173.82(12) . . ?
O5 Mn3 O17 94.14(13) . . ?
O2 Mn3 O17 86.35(12) . . ?
O5 Mn3 O1 86.49(12) . . ?
O2 Mn3 O1 94.13(12) . . ?
O17 Mn3 O1 169.78(12) . . ?
O5 Mn3 O16 100.55(12) . . ?
O2 Mn3 O16 85.61(11) . . ?
O17 Mn3 O16 90.71(11) . . ?
O1 Mn3 O16 79.16(11) . . ?
O5 Mn3 O6 99.56(12) . . ?
O2 Mn3 O6 74.44(11) . . ?
O17 Mn3 O6 106.89(11) . . ?
O1 Mn3 O6 83.02(11) . . ?
O16 Mn3 O6 152.13(11) . . ?
O5 Mn3 Mn2 46.10(9) . . ?
O2 Mn3 Mn2 134.38(9) . . ?
O17 Mn3 Mn2 138.91(9) . . ?
O1 Mn3 Mn2 40.41(8) . . ?
O16 Mn3 Mn2 87.99(7) . . ?
O6 Mn3 Mn2 92.21(7) . . ?
O5 Mn3 Mn4 137.83(9) . . ?
O2 Mn3 Mn4 36.27(8) . . ?
O17 Mn3 Mn4 100.47(9) . . ?
O1 Mn3 Mn4 85.71(8) . . ?
O16 Mn3 Mn4 118.43(8) . . ?
O6 Mn3 Mn4 38.34(7) . . ?
Mn2 Mn3 Mn4 116.08(3) . . ?
O5 Mn3 Mn1 89.25(9) . . ?
O2 Mn3 Mn1 87.71(9) . . ?
O17 Mn3 Mn1 154.62(9) . . ?
O1 Mn3 Mn1 35.48(8) . . ?
O16 Mn3 Mn1 113.41(8) . . ?
O6 Mn3 Mn1 47.82(7) . . ?
Mn2 Mn3 Mn1 54.19(2) . . ?
Mn4 Mn3 Mn1 61.89(2) . . ?
O5 Mn3 Mn9 29.02(9) . . ?
O2 Mn3 Mn9 145.95(9) . . ?
O17 Mn3 Mn9 77.86(9) . . ?
O1 Mn3 Mn9 106.65(8) . . ?
O16 Mn3 Mn9 124.09(8) . . ?
O6 Mn3 Mn9 81.53(7) . . ?
Mn2 Mn3 Mn9 69.25(2) . . ?
Mn4 Mn3 Mn9 117.46(3) . . ?
Mn1 Mn3 Mn9 93.80(2) . . ?
O2 Mn4 O6 84.16(12) . . ?
O2 Mn4 O38 84.60(12) . . ?
O6 Mn4 O38 160.71(12) . . ?
O2 Mn4 O35 178.19(12) . . ?
O6 Mn4 O35 97.28(12) . . ?
O38 Mn4 O35 94.30(12) . . ?
O2 Mn4 O25 95.46(12) . . ?
O6 Mn4 O25 99.08(12) . . ?
O38 Mn4 O25 97.56(11) . . ?
O35 Mn4 O25 83.25(12) . . ?
O2 Mn4 O3 96.52(11) . . ?
O6 Mn4 O3 83.37(11) . . ?
O38 Mn4 O3 82.38(11) . . ?
O35 Mn4 O3 84.74(11) . . ?
O25 Mn4 O3 167.96(11) . . ?
O2 Mn4 Mn3 36.73(8) . . ?
O6 Mn4 Mn3 47.63(9) . . ?
O38 Mn4 Mn3 118.71(9) . . ?
O35 Mn4 Mn3 144.80(9) . . ?
O25 Mn4 Mn3 102.66(8) . . ?
O3 Mn4 Mn3 87.75(8) . . ?
O2 Mn4 Mn5 34.36(8) . . ?
O6 Mn4 Mn5 117.56(9) . . ?
O38 Mn4 Mn5 50.28(8) . . ?
O35 Mn4 Mn5 144.45(9) . . ?
O25 Mn4 Mn5 97.12(8) . . ?
O3 Mn4 Mn5 92.09(7) . . ?
Mn3 Mn4 Mn5 70.03(2) . . ?
O2 Mn4 Mn1 87.12(9) . . ?
O6 Mn4 Mn1 46.82(9) . . ?
O38 Mn4 Mn1 116.94(9) . . ?
O35 Mn4 Mn1 94.66(8) . . ?
O25 Mn4 Mn1 145.48(8) . . ?
O3 Mn4 Mn1 36.90(7) . . ?
Mn3 Mn4 Mn1 60.86(2) . . ?
Mn5 Mn4 Mn1 103.86(2) . . ?
O2 Mn5 O9 167.55(12) . . ?
O2 Mn5 O7 94.49(12) . . ?
O9 Mn5 O7 86.88(12) . . ?
O2 Mn5 N1 97.87(13) . . ?
O9 Mn5 N1 80.48(13) . . ?
O7 Mn5 N1 167.36(13) . . ?
O2 Mn5 O15 90.87(11) . . ?
O9 Mn5 O15 101.11(11) . . ?
O7 Mn5 O15 99.78(11) . . ?
N1 Mn5 O15 82.69(12) . . ?
O2 Mn5 O38 73.09(11) . . ?
O9 Mn5 O38 94.72(11) . . ?
O7 Mn5 O38 85.61(11) . . ?
N1 Mn5 O38 95.47(12) . . ?
O15 Mn5 O38 163.50(10) . . ?
O2 Mn5 Mn8 132.77(9) . . ?
O9 Mn5 Mn8 49.47(8) . . ?
O7 Mn5 Mn8 38.29(8) . . ?
N1 Mn5 Mn8 129.24(10) . . ?
O15 Mn5 Mn8 97.43(8) . . ?
O38 Mn5 Mn8 96.38(7) . . ?
O2 Mn5 Mn4 34.38(8) . . ?
O9 Mn5 Mn4 133.31(9) . . ?
O7 Mn5 Mn4 91.52(8) . . ?
N1 Mn5 Mn4 97.20(10) . . ?
O15 Mn5 Mn4 125.03(8) . . ?
O38 Mn5 Mn4 38.74(7) . . ?
Mn8 Mn5 Mn4 121.64(3) . . ?
O29 Mn6 O10 101.61(12) . . ?
O29 Mn6 O3 90.92(12) . . ?
O10 Mn6 O3 167.41(11) . . ?
O29 Mn6 O37 87.82(12) . . ?
O10 Mn6 O37 95.70(11) . . ?
O3 Mn6 O37 85.85(11) . . ?
O29 Mn6 O7 169.64(11) . . ?
O10 Mn6 O7 72.67(10) . . ?
O3 Mn6 O7 94.76(11) . . ?
O37 Mn6 O7 101.20(11) . . ?
O29 Mn6 O38 92.26(11) . . ?
O10 Mn6 O38 99.99(10) . . ?
O3 Mn6 O38 78.11(10) . . ?
O37 Mn6 O38 163.96(11) . . ?
O7 Mn6 O38 80.49(10) . . ?
O29 Mn6 Mn8 137.82(10) . . ?
O10 Mn6 Mn8 36.24(8) . . ?
O3 Mn6 Mn8 131.20(8) . . ?
O37 Mn6 Mn8 96.23(8) . . ?
O7 Mn6 Mn8 36.86(7) . . ?
O38 Mn6 Mn8 94.46(7) . . ?
O19 Mn7 O7 171.67(11) . . ?
O19 Mn7 O28 86.40(11) . . ?
O7 Mn7 O28 90.01(11) . . ?
O19 Mn7 O13 83.97(11) . . ?
O7 Mn7 O13 88.81(11) . . ?
O28 Mn7 O13 94.18(11) . . ?
O19 Mn7 O16 87.37(11) . . ?
O7 Mn7 O16 95.49(10) . . ?
O28 Mn7 O16 171.91(11) . . ?
O13 Mn7 O16 80.04(10) . . ?
O19 Mn7 O1 89.94(11) . . ?
O7 Mn7 O1 98.38(10) . . ?
O28 Mn7 O1 113.84(11) . . ?
O13 Mn7 O1 150.92(11) . . ?
O16 Mn7 O1 71.27(10) . . ?
O10 Mn8 O7 86.87(12) . . ?
O10 Mn8 O14 169.44(12) . . ?
O7 Mn8 O14 100.45(12) . . ?
O10 Mn8 N2 80.87(13) . . ?
O7 Mn8 N2 165.19(13) . . ?
O14 Mn8 N2 90.70(13) . . ?
O10 Mn8 O27 97.21(12) . . ?
O7 Mn8 O27 97.17(11) . . ?
O14 Mn8 O27 89.47(12) . . ?
N2 Mn8 O27 92.61(12) . . ?
O10 Mn8 O9 88.48(11) . . ?
O7 Mn8 O9 76.97(11) . . ?
O14 Mn8 O9 85.80(11) . . ?
N2 Mn8 O9 94.33(12) . . ?
O27 Mn8 O9 171.65(11) . . ?
O10 Mn8 Mn5 92.90(9) . . ?
O7 Mn8 Mn5 38.53(8) . . ?
O14 Mn8 Mn5 88.28(9) . . ?
N2 Mn8 Mn5 133.46(10) . . ?
O27 Mn8 Mn5 133.89(8) . . ?
O9 Mn8 Mn5 39.20(7) . . ?
O10 Mn8 Mn6 41.66(8) . . ?
O7 Mn8 Mn6 45.76(8) . . ?
O14 Mn8 Mn6 146.21(9) . . ?
N2 Mn8 Mn6 122.53(10) . . ?
O27 Mn8 Mn6 94.45(8) . . ?
O9 Mn8 Mn6 85.73(7) . . ?
Mn5 Mn8 Mn6 65.12(2) . . ?
O5 Mn9 O11 173.81(14) . . ?
O5 Mn9 O8 96.72(13) . . ?
O11 Mn9 O8 85.97(13) . . ?
O5 Mn9 N3 95.35(15) . . ?
O11 Mn9 N3 80.83(15) . . ?
O8 Mn9 N3 162.31(15) . . ?
O5 Mn9 O18 94.69(12) . . ?
O11 Mn9 O18 90.45(13) . . ?
O8 Mn9 O18 97.77(13) . . ?
N3 Mn9 O18 94.08(15) . . ?
O5 Mn9 O22 89.80(12) . . ?
O11 Mn9 O22 85.10(13) . . ?
O8 Mn9 O22 81.04(12) . . ?
N3 Mn9 O22 86.12(14) . . ?
O18 Mn9 O22 175.46(12) . . ?
O5 Mn9 Mn10 86.22(9) . . ?
O11 Mn9 Mn10 92.88(11) . . ?
O8 Mn9 Mn10 35.19(9) . . ?
N3 Mn9 Mn10 133.52(12) . . ?
O18 Mn9 Mn10 132.19(10) . . ?
O22 Mn9 Mn10 47.41(8) . . ?
O5 Mn9 Mn12 142.38(10) . . ?
O11 Mn9 Mn12 40.20(10) . . ?
O8 Mn9 Mn12 45.80(9) . . ?
N3 Mn9 Mn12 120.41(12) . . ?
O18 Mn9 Mn12 94.02(9) . . ?
O22 Mn9 Mn12 82.00(8) . . ?
Mn10 Mn9 Mn12 61.36(2) . . ?
O5 Mn9 Mn3 29.40(9) . . ?
O11 Mn9 Mn3 156.76(10) . . ?
O8 Mn9 Mn3 81.59(9) . . ?
N3 Mn9 Mn3 114.72(12) . . ?
O18 Mn9 Mn3 72.02(9) . . ?
O22 Mn9 Mn3 112.02(8) . . ?
Mn10 Mn9 Mn3 88.19(3) . . ?
Mn12 Mn9 Mn3 123.90(3) . . ?
O12 Mn10 O4 174.37(14) . . ?
O12 Mn10 O8 85.28(14) . . ?
O4 Mn10 O8 98.98(12) . . ?
O12 Mn10 N4 81.58(17) . . ?
O4 Mn10 N4 93.78(16) . . ?
O8 Mn10 N4 165.52(17) . . ?
O12 Mn10 O24 91.72(14) . . ?
O4 Mn10 O24 91.97(13) . . ?
O8 Mn10 O24 89.80(13) . . ?
N4 Mn10 O24 96.61(15) . . ?
O12 Mn10 O22 86.25(13) . . ?
O4 Mn10 O22 90.48(12) . . ?
O8 Mn10 O22 84.43(12) . . ?
N4 Mn10 O22 88.67(14) . . ?
O24 Mn10 O22 174.02(13) . . ?
O12 Mn10 Mn9 93.28(11) . . ?
O4 Mn10 Mn9 88.20(9) . . ?
O8 Mn10 Mn9 35.16(9) . . ?
N4 Mn10 Mn9 139.56(12) . . ?
O24 Mn10 Mn9 123.72(10) . . ?
O22 Mn10 Mn9 50.90(8) . . ?
O12 Mn10 Mn12 39.98(11) . . ?
O4 Mn10 Mn12 144.10(9) . . ?
O8 Mn10 Mn12 45.30(9) . . ?
N4 Mn10 Mn12 121.28(14) . . ?
O24 Mn10 Mn12 91.41(10) . . ?
O22 Mn10 Mn12 83.42(9) . . ?
Mn9 Mn10 Mn12 60.70(2) . . ?
O6 Mn11 O39 171.19(13) . . ?
O6 Mn11 O8 89.56(12) . . ?
O39 Mn11 O8 82.00(13) . . ?
O6 Mn11 O36 94.83(13) . . ?
O39 Mn11 O36 91.18(13) . . ?
O8 Mn11 O36 149.32(13) . . ?
O6 Mn11 O26 96.56(12) . . ?
O39 Mn11 O26 90.12(13) . . ?
O8 Mn11 O26 122.10(13) . . ?
O36 Mn11 O26 87.59(12) . . ?
O39 Mn12 O11 119.23(13) . . ?
O39 Mn12 O12 105.43(14) . . ?
O11 Mn12 O12 101.15(13) . . ?
O39 Mn12 O32 101.6(3) . . ?
O11 Mn12 O32 134.5(3) . . ?
O12 Mn12 O32 85.1(3) . . ?
O39 Mn12 O31 99.9(3) . . ?
O11 Mn12 O31 95.0(3) . . ?
O12 Mn12 O31 137.8(3) . . ?
O32 Mn12 O31 56.7(4) . . ?
O39 Mn12 O32' 102.8(4) . . ?
O11 Mn12 O32' 124.0(4) . . ?
O12 Mn12 O32' 101.2(4) . . ?
O32 Mn12 O32' 17.2(4) . . ?
O31 Mn12 O32' 39.5(4) . . ?
O39 Mn12 O8 68.92(11) . . ?
O11 Mn12 O8 71.06(11) . . ?
O12 Mn12 O8 69.68(11) . . ?
O32 Mn12 O8 148.5(3) . . ?
O31 Mn12 O8 152.3(3) . . ?
O32' Mn12 O8 164.4(4) . . ?
O39 Mn12 O31' 90.6(3) . . ?
O11 Mn12 O31' 89.0(3) . . ?
O12 Mn12 O31' 153.2(3) . . ?
O32 Mn12 O31' 70.4(4) . . ?
O31 Mn12 O31' 15.4(3) . . ?
O32' Mn12 O31' 53.5(5) . . ?
O8 Mn12 O31' 137.0(3) . . ?
O39 Mn12 C91 103.6(3) . . ?
O11 Mn12 C91 115.8(4) . . ?
O12 Mn12 C91 111.2(4) . . ?
O32 Mn12 C91 28.3(5) . . ?
O31 Mn12 C91 28.5(5) . . ?
O32' Mn12 C91 11.1(5) . . ?
O8 Mn12 C91 172.2(3) . . ?
O31' Mn12 C91 42.8(4) . . ?
O39 Mn12 Mn9 94.19(9) . . ?
O11 Mn12 Mn9 35.07(8) . . ?
O12 Mn12 Mn9 85.70(9) . . ?
O32 Mn12 Mn9 163.4(3) . . ?
O31 Mn12 Mn9 125.7(3) . . ?
O32' Mn12 Mn9 159.0(4) . . ?
O8 Mn12 Mn9 36.02(8) . . ?
O31' Mn12 Mn9 115.0(3) . . ?
C91 Mn12 Mn9 150.5(4) . . ?
O39 Mn12 Mn10 87.41(9) . . ?
O11 Mn12 Mn10 85.60(9) . . ?
O12 Mn12 Mn10 33.98(8) . . ?
O32 Mn12 Mn10 117.2(3) . . ?
O31 Mn12 Mn10 171.2(3) . . ?
O32' Mn12 Mn10 134.1(4) . . ?
O8 Mn12 Mn10 35.71(8) . . ?
O31' Mn12 Mn10 172.4(3) . . ?
C91 Mn12 Mn10 144.7(4) . . ?
Mn9 Mn12 Mn10 57.93(2) . . ?
Mn1 O1 Mn2 92.65(12) . . ?
Mn1 O1 Mn3 107.19(13) . . ?
Mn2 O1 Mn3 98.03(13) . . ?
Mn1 O1 Mn7 131.85(14) . . ?
Mn2 O1 Mn7 118.86(13) . . ?
Mn3 O1 Mn7 103.42(11) . . ?
Mn5 O2 Mn4 111.26(14) . . ?
Mn5 O2 Mn3 137.65(15) . . ?
Mn4 O2 Mn3 107.00(13) . . ?
Mn1 O3 Mn6 147.76(15) . . ?
Mn1 O3 Mn4 97.38(12) . . ?
Mn6 O3 Mn4 95.34(11) . . ?
Mn1 O4 Mn10 125.59(16) . . ?
Mn1 O4 Mn2 95.70(13) . . ?
Mn10 O4 Mn2 125.90(17) . . ?
Mn9 O5 Mn3 121.58(15) . . ?
Mn9 O5 Mn2 124.13(14) . . ?
Mn3 O5 Mn2 95.50(12) . . ?
Mn11 O6 Mn4 119.97(15) . . ?
Mn11 O6 Mn3 122.47(14) . . ?
Mn4 O6 Mn3 94.03(11) . . ?
Mn11 O6 Mn1 127.49(14) . . ?
Mn4 O6 Mn1 97.15(12) . . ?
Mn3 O6 Mn1 86.78(10) . . ?
Mn8 O7 Mn5 103.18(13) . . ?
Mn8 O7 Mn7 116.34(13) . . ?
Mn5 O7 Mn7 115.82(13) . . ?
Mn8 O7 Mn6 97.38(12) . . ?
Mn5 O7 Mn6 103.96(12) . . ?
Mn7 O7 Mn6 117.56(12) . . ?
Mn9 O8 Mn10 109.65(15) . . ?
Mn9 O8 Mn11 126.69(16) . . ?
Mn10 O8 Mn11 116.58(16) . . ?
Mn9 O8 Mn12 98.18(13) . . ?
Mn10 O8 Mn12 98.99(12) . . ?
Mn11 O8 Mn12 99.37(12) . . ?
C123 O9 Mn5 121.0(2) . . ?
C123 O9 Mn8 143.6(2) . . ?
Mn5 O9 Mn8 91.33(11) . . ?
C131 O10 Mn8 119.8(2) . . ?
C131 O10 Mn6 137.4(2) . . ?
Mn8 O10 Mn6 102.10(12) . . ?
C139 O11 Mn9 119.1(3) . . ?
C139 O11 Mn12 136.0(3) . . ?
Mn9 O11 Mn12 104.73(15) . . ?
C147 O12 Mn10 119.4(4) . . ?
C147 O12 Mn12 134.6(3) . . ?
Mn10 O12 Mn12 106.04(14) . . ?
C1 O13 Mn7 134.9(3) . . ?
C1 O14 Mn8 127.5(3) . . ?
C11 O15 Mn5 120.5(3) . . ?
C11 O16 Mn3 118.0(2) . . ?
C11 O16 Mn7 120.7(3) . . ?
Mn3 O16 Mn7 97.86(11) . . ?
C21 O17 Mn3 128.3(3) . . ?
C21 O18 Mn9 129.8(3) . . ?
C31 O19 Mn7 125.1(3) . . ?
C31 O20 Mn2 130.1(3) . . ?
C41 O21 Mn2 122.5(3) . . ?
C41 O22 Mn10 125.4(3) . . ?
C41 O22 Mn9 119.4(3) . . ?
Mn10 O22 Mn9 81.69(10) . . ?
C51 O23 Mn1 127.1(3) . . ?
C51 O24 Mn10 130.7(3) . . ?
C61 O25 Mn4 129.6(3) . . ?
C61 O26 Mn11 126.4(3) . . ?
C71 O27 Mn8 132.4(3) . . ?
C71 O28 Mn7 125.2(3) . . ?
C81' O29 C81 41.0(10) . . ?
C81' O29 Mn6 138.0(10) . . ?
C81 O29 Mn6 130.7(4) . . ?
C101 O33 Mn1 120.9(3) . . ?
C101 O34 Mn2 127.3(3) . . ?
C111 O35 Mn4 123.9(3) . . ?
C111 O36 Mn11 135.9(3) . . ?
Mn6 O37 H37X 108.4 . . ?
Mn6 O37 H37Y 102.7 . . ?
H37X O37 H37Y 113.2 . . ?
C150 O38 Mn4 121.4(2) . . ?
C150 O38 Mn6 120.1(2) . . ?
Mn4 O38 Mn6 102.66(12) . . ?
C150 O38 Mn5 124.6(2) . . ?
Mn4 O38 Mn5 90.98(11) . . ?
Mn6 O38 Mn5 89.57(10) . . ?
C151 O39 Mn11 123.1(3) . . ?
C151 O39 Mn12 125.6(3) . . ?
Mn11 O39 Mn12 109.62(15) . . ?
C122 N1 C118 119.2(4) . . ?
C122 N1 Mn5 114.9(3) . . ?
C118 N1 Mn5 125.7(3) . . ?
C130 N2 C126 119.4(4) . . ?
C130 N2 Mn8 114.5(3) . . ?
C126 N2 Mn8 125.6(3) . . ?
C138 N3 C134 120.6(4) . . ?
C138 N3 Mn9 114.1(3) . . ?
C134 N3 Mn9 125.4(3) . . ?
C146 N4 C142 120.6(5) . . ?
C146 N4 Mn10 114.1(4) . . ?
C142 N4 Mn10 125.0(4) . . ?
O13 C1 O14 125.8(4) . . ?
O13 C1 C2 119.0(4) . . ?
O14 C1 C2 115.2(4) . . ?
C3 C2 C7 119.0(4) . . ?
C3 C2 C1 121.8(4) . . ?
C7 C2 C1 119.2(4) . . ?
C4 C3 C2 121.5(4) . . ?
C4 C3 H3A 119.2 . . ?
C2 C3 H3A 119.2 . . ?
C3 C4 C5 118.7(4) . . ?
C3 C4 H4A 120.7 . . ?
C5 C4 H4A 120.7 . . ?
C6 C5 C4 120.5(4) . . ?
C6 C5 H5A 119.8 . . ?
C4 C5 H5A 119.8 . . ?
C5 C6 C7 120.3(4) . . ?
C5 C6 H6A 119.8 . . ?
C7 C6 H6A 119.8 . . ?
C6 C7 C2 120.0(4) . . ?
C6 C7 H7A 120.0 . . ?
C2 C7 H7A 120.0 . . ?
O15 C11 O16 125.0(4) . . ?
O15 C11 C12 119.1(4) . . ?
O16 C11 C12 115.9(4) . . ?
C17 C12 C13 120.0(4) . . ?
C17 C12 C11 120.4(4) . . ?
C13 C12 C11 119.6(4) . . ?
C14 C13 C12 120.1(5) . . ?
C14 C13 H13A 120.0 . . ?
C12 C13 H13A 120.0 . . ?
C13 C14 C15 120.3(5) . . ?
C13 C14 H14A 119.8 . . ?
C15 C14 H14A 119.8 . . ?
C16 C15 C14 119.7(5) . . ?
C16 C15 H15A 120.1 . . ?
C14 C15 H15A 120.1 . . ?
C15 C16 C17 119.7(5) . . ?
C15 C16 H16A 120.1 . . ?
C17 C16 H16A 120.1 . . ?
C12 C17 C16 120.1(5) . . ?
C12 C17 H17A 120.0 . . ?
C16 C17 H17A 120.0 . . ?
O18 C21 O17 125.7(4) . . ?
O18 C21 C22 118.0(4) . . ?
O17 C21 C22 116.3(4) . . ?
C23 C22 C27 120.4(4) . . ?
C23 C22 C21 121.9(4) . . ?
C27 C22 C21 117.7(4) . . ?
C22 C23 C24 119.3(5) . . ?
C22 C23 H23A 120.4 . . ?
C24 C23 H23A 120.4 . . ?
C25 C24 C23 118.9(5) . . ?
C25 C24 H24A 120.6 . . ?
C23 C24 H24A 120.6 . . ?
C26 C25 C24 121.3(5) . . ?
C26 C25 H25A 119.4 . . ?
C24 C25 H25A 119.4 . . ?
C25 C26 C27 120.2(5) . . ?
C25 C26 H26A 119.9 . . ?
C27 C26 H26A 119.9 . . ?
C26 C27 C22 119.9(5) . . ?
C26 C27 H27A 120.0 . . ?
C22 C27 H27A 120.0 . . ?
O19 C31 O20 125.1(4) . . ?
O19 C31 C32 120.3(4) . . ?
O20 C31 C32 114.5(4) . . ?
C33 C32 C37 118.8(4) . . ?
C33 C32 C31 119.3(4) . . ?
C37 C32 C31 121.8(4) . . ?
C34 C33 C32 120.3(5) . . ?
C34 C33 H33A 119.8 . . ?
C32 C33 H33A 119.8 . . ?
C33 C34 C35 120.2(5) . . ?
C33 C34 H34A 119.9 . . ?
C35 C34 H34A 119.9 . . ?
C36 C35 C34 119.9(5) . . ?
C36 C35 H35A 120.0 . . ?
C34 C35 H35A 120.0 . . ?
C35 C36 C37 119.7(5) . . ?
C35 C36 H36A 120.2 . . ?
C37 C36 H36A 120.2 . . ?
C36 C37 C32 121.0(5) . . ?
C36 C37 H37A 119.5 . . ?
C32 C37 H37A 119.5 . . ?
O22 C41 O21 124.6(4) . . ?
O22 C41 C42 118.9(5) . . ?
O21 C41 C42 116.5(5) . . ?
C47 C42 C43 119.8(5) . . ?
C47 C42 C41 120.1(5) . . ?
C43 C42 C41 120.1(5) . . ?
C42 C43 C44 119.8(7) . . ?
C42 C43 H43A 120.1 . . ?
C44 C43 H43A 120.1 . . ?
C45 C44 C43 119.1(7) . . ?
C45 C44 H44A 120.5 . . ?
C43 C44 H44A 120.5 . . ?
C44 C45 C46 122.1(7) . . ?
C44 C45 H45A 119.0 . . ?
C46 C45 H45A 119.0 . . ?
C47 C46 C45 116.9(7) . . ?
C47 C46 H46A 121.5 . . ?
C45 C46 H46A 121.5 . . ?
C42 C47 C46 122.2(7) . . ?
C42 C47 H47A 118.9 . . ?
C46 C47 H47A 118.9 . . ?
O24 C51 O23 124.9(4) . . ?
O24 C51 C52 118.9(5) . . ?
O23 C51 C52 116.2(5) . . ?
C53 C52 C57 118.6(5) . . ?
C53 C52 C51 120.1(5) . . ?
C57 C52 C51 120.5(5) . . ?
C52 C53 C54 118.2(7) . . ?
C52 C53 H53A 120.9 . . ?
C54 C53 H53A 120.9 . . ?
C55 C54 C53 122.1(7) . . ?
C55 C54 H54A 119.0 . . ?
C53 C54 H54A 119.0 . . ?
C56 C55 C54 119.6(6) . . ?
C56 C55 H55A 120.2 . . ?
C54 C55 H55A 120.2 . . ?
C55 C56 C57 119.2(7) . . ?
C55 C56 H56A 120.4 . . ?
C57 C56 H56A 120.4 . . ?
C56 C57 C52 121.6(6) . . ?
C56 C57 H57A 119.2 . . ?
C52 C57 H57A 119.2 . . ?
O25 C61 O26 125.5(4) . . ?
O25 C61 C62 117.2(4) . . ?
O26 C61 C62 117.3(4) . . ?
C67 C62 C63 119.4(4) . . ?
C67 C62 C61 121.0(4) . . ?
C63 C62 C61 119.6(4) . . ?
C64 C63 C62 120.8(4) . . ?
C64 C63 H63A 119.6 . . ?
C62 C63 H63A 119.6 . . ?
C63 C64 C65 119.7(5) . . ?
C63 C64 H64A 120.2 . . ?
C65 C64 H64A 120.2 . . ?
C66 C65 C64 120.0(5) . . ?
C66 C65 H65A 120.0 . . ?
C64 C65 H65A 120.0 . . ?
C65 C66 C67 121.1(5) . . ?
C65 C66 H66A 119.5 . . ?
C67 C66 H66A 119.5 . . ?
C62 C67 C66 118.9(5) . . ?
C62 C67 H67A 120.5 . . ?
C66 C67 H67A 120.5 . . ?
O28 C71 O27 126.3(4) . . ?
O28 C71 C72 118.6(4) . . ?
O27 C71 C72 115.1(4) . . ?
C77 C72 C73 119.1(4) . . ?
C77 C72 C71 119.0(4) . . ?
C73 C72 C71 121.9(4) . . ?
C74 C73 C72 119.6(5) . . ?
C74 C73 H73A 120.2 . . ?
C72 C73 H73A 120.2 . . ?
C75 C74 C73 121.2(5) . . ?
C75 C74 H74A 119.4 . . ?
C73 C74 H74A 119.4 . . ?
C74 C75 C76 119.8(5) . . ?
C74 C75 H75A 120.1 . . ?
C76 C75 H75A 120.1 . . ?
C75 C76 C77 119.3(5) . . ?
C75 C76 H76A 120.4 . . ?
C77 C76 H76A 120.4 . . ?
C72 C77 C76 121.0(4) . . ?
C72 C77 H77A 119.5 . . ?
C76 C77 H77A 119.5 . . ?
O30 C81 O29 125.7(6) . . ?
O30 C81 C82 119.3(6) . . ?
O29 C81 C82 115.0(5) . . ?
C83 C82 C87 120.0 . . ?
C83 C82 C81 120.2(4) . . ?
C87 C82 C81 119.8(4) . . ?
C84 C83 C82 120.0 . . ?
C84 C83 H83A 120.0 . . ?
C82 C83 H83A 120.0 . . ?
C83 C84 C85 120.0 . . ?
C83 C84 H84A 120.0 . . ?
C85 C84 H84A 120.0 . . ?
C86 C85 C84 120.0 . . ?
C86 C85 H85A 120.0 . . ?
C84 C85 H85A 120.0 . . ?
C85 C86 C87 120.0 . . ?
C85 C86 H86A 120.0 . . ?
C87 C86 H86A 120.0 . . ?
C86 C87 C82 120.0 . . ?
C86 C87 H87A 120.0 . . ?
C82 C87 H87A 120.0 . . ?
O29 C81' O30' 111.9(16) . . ?
O29 C81' C82' 131.7(16) . . ?
O30' C81' C82' 107.4(14) . . ?
C83' C82' C87' 120.0 . . ?
C83' C82' C81' 116.6(10) . . ?
C87' C82' C81' 123.4(10) . . ?
C84' C83' C82' 120.0 . . ?
C84' C83' H83B 120.0 . . ?
C82' C83' H83B 120.0 . . ?
C83' C84' C85' 120.0 . . ?
C83' C84' H84B 120.0 . . ?
C85' C84' H84B 120.0 . . ?
C86' C85' C84' 120.0 . . ?
C86' C85' H85C 120.0 . . ?
C84' C85' H85C 120.0 . . ?
C87' C86' C85' 120.0 . . ?
C87' C86' H86B 120.0 . . ?
C85' C86' H86B 120.0 . . ?
C86' C87' C82' 120.0 . . ?
C86' C87' H87B 120.0 . . ?
C82' C87' H87B 120.0 . . ?
C91 O31 Mn12 85.9(10) . . ?
C91 O32 Mn12 86.3(7) . . ?
O32 C91 O31 130.8(13) . . ?
O32 C91 C92 113.8(10) . . ?
O31 C91 C92 114.8(14) . . ?
O32 C91 Mn12 65.5(7) . . ?
O31 C91 Mn12 65.5(8) . . ?
C92 C91 Mn12 176.6(9) . . ?
C93 C92 C97 120.0 . . ?
C93 C92 C91 122.0(8) . . ?
C97 C92 C91 118.0(8) . . ?
C94 C93 C92 120.0 . . ?
C94 C93 H93A 120.0 . . ?
C92 C93 H93A 120.0 . . ?
C93 C94 C95 120.0 . . ?
C93 C94 H94A 120.0 . . ?
C95 C94 H94A 120.0 . . ?
C96 C95 C94 120.0 . . ?
C96 C95 H95A 120.0 . . ?
C94 C95 H95A 120.0 . . ?
C95 C96 C97 120.0 . . ?
C95 C96 H96A 120.0 . . ?
C97 C96 H96A 120.0 . . ?
C96 C97 C92 120.0 . . ?
C96 C97 H97A 120.0 . . ?
C92 C97 H97A 120.0 . . ?
C91' O31' Mn12 89.5(9) . . ?
C91' O32' Mn12 101.1(10) . . ?
O32' C91' O31' 113.8(14) . . ?
O32' C91' C92' 131.8(15) . . ?
O31' C91' C92' 114.0(13) . . ?
C93' C92' C97' 120.0 . . ?
C93' C92' C91' 123.5(10) . . ?
C97' C92' C91' 116.5(10) . . ?
C94' C93' C92' 120.0 . . ?
C94' C93' H93B 120.0 . . ?
C92' C93' H93B 120.0 . . ?
C95' C94' C93' 120.0 . . ?
C95' C94' H94B 120.0 . . ?
C93' C94' H94B 120.0 . . ?
C94' C95' C96' 120.0 . . ?
C94' C95' H95B 120.0 . . ?
C96' C95' H95B 120.0 . . ?
C97' C96' C95' 120.0 . . ?
C97' C96' H96B 120.0 . . ?
C95' C96' H96B 120.0 . . ?
C96' C97' C92' 120.0 . . ?
C96' C97' H97B 120.0 . . ?
C92' C97' H97B 120.0 . . ?
O34 C101 O33 125.9(5) . . ?
O34 C101 C102 115.7(5) . . ?
O33 C101 C102 118.4(5) . . ?
C103 C102 C107 119.4(5) . . ?
C103 C102 C101 122.3(5) . . ?
C107 C102 C101 118.3(5) . . ?
C102 C103 C104 119.6(6) . . ?
C102 C103 H10A 120.2 . . ?
C104 C103 H10A 120.2 . . ?
C105 C104 C103 118.8(6) . . ?
C105 C104 H10B 120.6 . . ?
C103 C104 H10B 120.6 . . ?
C104 C105 C106 122.8(6) . . ?
C104 C105 H10C 118.6 . . ?
C106 C105 H10C 118.6 . . ?
C105 C106 C107 117.5(6) . . ?
C105 C106 H10D 121.3 . . ?
C107 C106 H10D 121.3 . . ?
C106 C107 C102 121.8(6) . . ?
C106 C107 H10E 119.1 . . ?
C102 C107 H10E 119.1 . . ?
O36 C111 O35 125.3(4) . . ?
O36 C111 C112 116.7(4) . . ?
O35 C111 C112 118.0(4) . . ?
C117 C112 C113 118.8(5) . . ?
C117 C112 C111 121.0(4) . . ?
C113 C112 C111 120.0(4) . . ?
C114 C113 C112 119.8(5) . . ?
C114 C113 H11A 120.1 . . ?
C112 C113 H11A 120.1 . . ?
C115 C114 C113 120.6(5) . . ?
C115 C114 H11B 119.7 . . ?
C113 C114 H11B 119.7 . . ?
C116 C115 C114 120.2(5) . . ?
C116 C115 H11C 119.9 . . ?
C114 C115 H11C 119.9 . . ?
C115 C116 C117 120.9(6) . . ?
C115 C116 H11D 119.5 . . ?
C117 C116 H11D 119.5 . . ?
C112 C117 C116 119.5(5) . . ?
C112 C117 H11E 120.2 . . ?
C116 C117 H11E 120.2 . . ?
N1 C118 C119 121.5(4) . . ?
N1 C118 H11F 119.2 . . ?
C119 C118 H11F 119.2 . . ?
C118 C119 C120 119.2(4) . . ?
C118 C119 H11G 120.4 . . ?
C120 C119 H11G 120.4 . . ?
C121 C120 C119 119.6(4) . . ?
C121 C120 H12A 120.2 . . ?
C119 C120 H12A 120.2 . . ?
C120 C121 C122 118.9(4) . . ?
C120 C121 H12B 120.6 . . ?
C122 C121 H12B 120.6 . . ?
N1 C122 C121 121.4(4) . . ?
N1 C122 C123 114.9(4) . . ?
C121 C122 C123 123.7(4) . . ?
O9 C123 C122 107.9(3) . . ?
O9 C123 C124 109.0(3) . . ?
C122 C123 C124 111.5(3) . . ?
O9 C123 C125 109.1(3) . . ?
C122 C123 C125 108.2(3) . . ?
C124 C123 C125 111.1(3) . . ?
C123 C124 H12C 109.5 . . ?
C123 C124 H12D 109.5 . . ?
H12C C124 H12D 109.5 . . ?
C123 C124 H12E 109.5 . . ?
H12C C124 H12E 109.5 . . ?
H12D C124 H12E 109.5 . . ?
C123 C125 H12F 109.5 . . ?
C123 C125 H12G 109.5 . . ?
H12F C125 H12G 109.5 . . ?
C123 C125 H12H 109.5 . . ?
H12F C125 H12H 109.5 . . ?
H12G C125 H12H 109.5 . . ?
N2 C126 C127 122.0(4) . . ?
N2 C126 H12I 119.0 . . ?
C127 C126 H12I 119.0 . . ?
C126 C127 C128 118.6(4) . . ?
C126 C127 H12J 120.7 . . ?
C128 C127 H12J 120.7 . . ?
C127 C128 C129 119.0(4) . . ?
C127 C128 H12K 120.5 . . ?
C129 C128 H12K 120.5 . . ?
C130 C129 C128 120.3(4) . . ?
C130 C129 H12L 119.9 . . ?
C128 C129 H12L 119.9 . . ?
N2 C130 C129 120.6(4) . . ?
N2 C130 C131 114.9(4) . . ?
C129 C130 C131 124.5(4) . . ?
O10 C131 C130 107.9(3) . . ?
O10 C131 C133 108.4(3) . . ?
C130 C131 C133 111.7(4) . . ?
O10 C131 C132 108.5(3) . . ?
C130 C131 C132 109.9(3) . . ?
C133 C131 C132 110.3(4) . . ?
C131 C132 H13B 109.5 . . ?
C131 C132 H13C 109.5 . . ?
H13B C132 H13C 109.5 . . ?
C131 C132 H13D 109.5 . . ?
H13B C132 H13D 109.5 . . ?
H13C C132 H13D 109.5 . . ?
C131 C133 H13E 109.5 . . ?
C131 C133 H13F 109.5 . . ?
H13E C133 H13F 109.5 . . ?
C131 C133 H13G 109.5 . . ?
H13E C133 H13G 109.5 . . ?
H13F C133 H13G 109.5 . . ?
N3 C134 C135 122.1(5) . . ?
N3 C134 H13H 119.0 . . ?
C135 C134 H13H 119.0 . . ?
C134 C135 C136 118.2(6) . . ?
C134 C135 H13I 120.9 . . ?
C136 C135 H13I 120.9 . . ?
C135 C136 C137 120.6(6) . . ?
C135 C136 H13J 119.7 . . ?
C137 C136 H13J 119.7 . . ?
C138 C137 C136 118.3(6) . . ?
C138 C137 H13K 120.9 . . ?
C136 C137 H13K 120.9 . . ?
N3 C138 C137 120.2(5) . . ?
N3 C138 C139 115.8(5) . . ?
C137 C138 C139 124.0(5) . . ?
O11 C139 C138 107.9(4) . . ?
O11 C139 C140 110.1(5) . . ?
C138 C139 C140 109.2(5) . . ?
O11 C139 C141 107.8(5) . . ?
C138 C139 C141 112.3(5) . . ?
C140 C139 C141 109.5(5) . . ?
C139 C140 H14B 109.5 . . ?
C139 C140 H14C 109.5 . . ?
H14B C140 H14C 109.5 . . ?
C139 C140 H14D 109.5 . . ?
H14B C140 H14D 109.5 . . ?
H14C C140 H14D 109.5 . . ?
C139 C141 H14E 109.5 . . ?
C139 C141 H14F 109.5 . . ?
H14E C141 H14F 109.5 . . ?
C139 C141 H14G 109.5 . . ?
H14E C141 H14G 109.5 . . ?
H14F C141 H14G 109.5 . . ?
N4 C142 C143 121.3(6) . . ?
N4 C142 H14H 119.4 . . ?
C143 C142 H14H 119.4 . . ?
C142 C143 C144 118.3(7) . . ?
C142 C143 H14I 120.8 . . ?
C144 C143 H14I 120.8 . . ?
C145 C144 C143 119.5(6) . . ?
C145 C144 H14J 120.3 . . ?
C143 C144 H14J 120.3 . . ?
C144 C145 C146 120.7(6) . . ?
C144 C145 H14K 119.6 . . ?
C146 C145 H14K 119.6 . . ?
N4 C146 C145 119.4(6) . . ?
N4 C146 C147 115.7(5) . . ?
C145 C146 C147 124.8(6) . . ?
O12 C147 C146 107.8(4) . . ?
O12 C147 C149 108.3(5) . . ?
C146 C147 C149 111.5(5) . . ?
O12 C147 C148 108.0(4) . . ?
C146 C147 C148 110.1(5) . . ?
C149 C147 C148 111.0(5) . . ?
C147 C148 H14L 109.5 . . ?
C147 C148 H14M 109.5 . . ?
H14L C148 H14M 109.5 . . ?
C147 C148 H14N 109.5 . . ?
H14L C148 H14N 109.5 . . ?
H14M C148 H14N 109.5 . . ?
C147 C149 H14O 109.5 . . ?
C147 C149 H14P 109.5 . . ?
H14O C149 H14P 109.5 . . ?
C147 C149 H14Q 109.5 . . ?
H14O C149 H14Q 109.5 . . ?
H14P C149 H14Q 109.5 . . ?
O38 C150 H15B 109.5 . . ?
O38 C150 H15C 109.5 . . ?
H15B C150 H15C 109.5 . . ?
O38 C150 H15D 109.5 . . ?
H15B C150 H15D 109.5 . . ?
H15C C150 H15D 109.5 . . ?
O39 C151 H15E 109.5 . . ?
O39 C151 H15F 109.5 . . ?
H15E C151 H15F 109.5 . . ?
O39 C151 H15G 109.5 . . ?
H15E C151 H15G 109.5 . . ?
H15F C151 H15G 109.5 . . ?

loop_
_geom_bond_atom_site_label_1
_geom_bond_atom_site_label_2
_geom_bond_distance
_geom_bond_site_symmetry_2
_geom_bond_publ_flag
Mn1 O4 1.880(3) . ?
Mn1 O1 1.918(3) . ?
Mn1 O3 1.930(3) . ?
Mn1 O23 1.960(3) . ?
Mn1 O33 2.214(3) . ?
Mn1 O6 2.343(3) . ?
Mn1 Mn2 2.8036(10) . ?
Mn1 Mn3 3.1568(9) . ?
Mn1 Mn4 3.1880(9) . ?
Mn2 O4 1.902(3) . ?
Mn2 O20 1.942(3) . ?
Mn2 O1 1.958(3) . ?
Mn2 O21 1.974(3) . ?
Mn2 O34 2.140(3) . ?
Mn2 O5 2.165(3) . ?
Mn2 Mn3 2.9905(9) . ?
Mn3 O5 1.866(3) . ?
Mn3 O2 1.901(3) . ?
Mn3 O17 1.973(3) . ?
Mn3 O1 2.004(3) . ?
Mn3 O16 2.205(3) . ?
Mn3 O6 2.251(3) . ?
Mn3 Mn4 3.0396(9) . ?
Mn3 Mn9 3.2389(9) . ?
Mn4 O2 1.880(3) . ?
Mn4 O6 1.890(3) . ?
Mn4 O38 1.942(3) . ?
Mn4 O35 1.988(3) . ?
Mn4 O25 2.153(3) . ?
Mn4 O3 2.302(3) . ?
Mn4 Mn5 3.1034(9) . ?
Mn5 O2 1.879(3) . ?
Mn5 O9 1.883(3) . ?
Mn5 O7 1.905(3) . ?
Mn5 N1 2.038(3) . ?
Mn5 O15 2.231(3) . ?
Mn5 O38 2.387(3) . ?
Mn5 Mn8 2.9783(9) . ?
Mn6 O29 2.129(3) . ?
Mn6 O10 2.130(3) . ?
Mn6 O3 2.170(3) . ?
Mn6 O37 2.226(3) . ?
Mn6 O7 2.264(3) . ?
Mn6 O38 2.284(3) . ?
Mn6 Mn8 3.1335(9) . ?
Mn7 O19 2.142(3) . ?
Mn7 O7 2.155(3) . ?
Mn7 O28 2.168(3) . ?
Mn7 O13 2.209(3) . ?
Mn7 O16 2.296(3) . ?
Mn7 O1 2.314(3) . ?
Mn8 O10 1.894(3) . ?
Mn8 O7 1.896(3) . ?
Mn8 O14 1.943(3) . ?
Mn8 N2 2.041(3) . ?
Mn8 O27 2.120(3) . ?
Mn8 O9 2.264(3) . ?
Mn9 O5 1.844(3) . ?
Mn9 O11 1.908(3) . ?
Mn9 O8 1.908(3) . ?
Mn9 N3 2.034(4) . ?
Mn9 O18 2.118(3) . ?
Mn9 O22 2.447(3) . ?
Mn9 Mn10 3.1202(10) . ?
Mn9 Mn12 3.2111(10) . ?
Mn10 O12 1.879(3) . ?
Mn10 O4 1.895(3) . ?
Mn10 O8 1.909(3) . ?
Mn10 N4 2.022(4) . ?
Mn10 O24 2.217(3) . ?
Mn10 O22 2.321(3) . ?
Mn10 Mn12 3.2316(11) . ?
Mn11 O6 1.857(3) . ?
Mn11 O39 1.891(3) . ?
Mn11 O8 1.925(3) . ?
Mn11 O36 2.003(3) . ?
Mn11 O26 2.093(3) . ?
Mn12 O39 2.085(3) . ?
Mn12 O11 2.143(3) . ?
Mn12 O12 2.160(4) . ?
Mn12 O32 2.225(10) . ?
Mn12 O31 2.227(11) . ?
Mn12 O32' 2.254(13) . ?
Mn12 O8 2.326(3) . ?
Mn12 O31' 2.424(11) . ?
Mn12 C91 2.440(13) . ?
O9 C123 1.426(5) . ?
O10 C131 1.431(5) . ?
O11 C139 1.423(6) . ?
O12 C147 1.441(6) . ?
O13 C1 1.236(5) . ?
O14 C1 1.289(5) . ?
O15 C11 1.254(5) . ?
O16 C11 1.284(5) . ?
O17 C21 1.281(5) . ?
O18 C21 1.237(5) . ?
O19 C31 1.240(5) . ?
O20 C31 1.287(5) . ?
O21 C41 1.287(6) . ?
O22 C41 1.248(6) . ?
O23 C51 1.271(6) . ?
O24 C51 1.242(6) . ?
O25 C61 1.263(5) . ?
O26 C61 1.277(5) . ?
O27 C71 1.269(5) . ?
O28 C71 1.262(5) . ?
O29 C81' 1.035(18) . ?
O29 C81 1.286(8) . ?
O33 C101 1.279(6) . ?
O34 C101 1.256(6) . ?
O35 C111 1.269(5) . ?
O36 C111 1.266(5) . ?
O37 H37X 0.9028 . ?
O37 H37Y 0.9646 . ?
O38 C150 1.425(5) . ?
O39 C151 1.419(6) . ?
N1 C122 1.353(5) . ?
N1 C118 1.356(5) . ?
N2 C130 1.347(5) . ?
N2 C126 1.355(5) . ?
N3 C138 1.350(6) . ?
N3 C134 1.351(6) . ?
N4 C146 1.345(7) . ?
N4 C142 1.357(7) . ?
C1 C2 1.507(6) . ?
C2 C3 1.381(6) . ?
C2 C7 1.387(6) . ?
C3 C4 1.381(6) . ?
C3 H3A 0.9500 . ?
C4 C5 1.389(7) . ?
C4 H4A 0.9500 . ?
C5 C6 1.373(7) . ?
C5 H5A 0.9500 . ?
C6 C7 1.384(6) . ?
C6 H6A 0.9500 . ?
C7 H7A 0.9500 . ?
C11 C12 1.516(6) . ?
C12 C17 1.378(6) . ?
C12 C13 1.391(6) . ?
C13 C14 1.370(7) . ?
C13 H13A 0.9500 . ?
C14 C15 1.391(7) . ?
C14 H14A 0.9500 . ?
C15 C16 1.387(7) . ?
C15 H15A 0.9500 . ?
C16 C17 1.390(7) . ?
C16 H16A 0.9500 . ?
C17 H17A 0.9500 . ?
C21 C22 1.496(6) . ?
C22 C23 1.378(7) . ?
C22 C27 1.399(6) . ?
C23 C24 1.407(7) . ?
C23 H23A 0.9500 . ?
C24 C25 1.403(7) . ?
C24 H24A 0.9500 . ?
C25 C26 1.350(7) . ?
C25 H25A 0.9500 . ?
C26 C27 1.381(7) . ?
C26 H26A 0.9500 . ?
C27 H27A 0.9500 . ?
C31 C32 1.493(6) . ?
C32 C33 1.385(6) . ?
C32 C37 1.389(7) . ?
C33 C34 1.376(7) . ?
C33 H33A 0.9500 . ?
C34 C35 1.394(8) . ?
C34 H34A 0.9500 . ?
C35 C36 1.369(7) . ?
C35 H35A 0.9500 . ?
C36 C37 1.383(7) . ?
C36 H36A 0.9500 . ?
C37 H37A 0.9500 . ?
C41 C42 1.488(7) . ?
C42 C47 1.363(8) . ?
C42 C43 1.393(8) . ?
C43 C44 1.397(9) . ?
C43 H43A 0.9500 . ?
C44 C45 1.365(10) . ?
C44 H44A 0.9500 . ?
C45 C46 1.410(11) . ?
C45 H45A 0.9500 . ?
C46 C47 1.387(9) . ?
C46 H46A 0.9500 . ?
C47 H47A 0.9500 . ?
C51 C52 1.495(7) . ?
C52 C53 1.369(8) . ?
C52 C57 1.417(8) . ?
C53 C54 1.406(9) . ?
C53 H53A 0.9500 . ?
C54 C55 1.386(11) . ?
C54 H54A 0.9500 . ?
C55 C56 1.350(10) . ?
C55 H55A 0.9500 . ?
C56 C57 1.388(8) . ?
C56 H56A 0.9500 . ?
C57 H57A 0.9500 . ?
C61 C62 1.506(6) . ?
C62 C67 1.391(6) . ?
C62 C63 1.400(6) . ?
C63 C64 1.368(6) . ?
C63 H63A 0.9500 . ?
C64 C65 1.393(7) . ?
C64 H64A 0.9500 . ?
C65 C66 1.367(7) . ?
C65 H65A 0.9500 . ?
C66 C67 1.396(7) . ?
C66 H66A 0.9500 . ?
C67 H67A 0.9500 . ?
C71 C72 1.506(6) . ?
C72 C77 1.388(6) . ?
C72 C73 1.389(6) . ?
C73 C74 1.389(7) . ?
C73 H73A 0.9500 . ?
C74 C75 1.374(7) . ?
C74 H74A 0.9500 . ?
C75 C76 1.385(7) . ?
C75 H75A 0.9500 . ?
C76 C77 1.394(6) . ?
C76 H76A 0.9500 . ?
C77 H77A 0.9500 . ?
O30 C81 1.189(8) . ?
C81 C82 1.541(8) . ?
C82 C83 1.3900 . ?
C82 C87 1.3900 . ?
C83 C84 1.3900 . ?
C83 H83A 0.9500 . ?
C84 C85 1.3900 . ?
C84 H84A 0.9500 . ?
C85 C86 1.3900 . ?
C85 H85A 0.9500 . ?
C86 C87 1.3900 . ?
C86 H86A 0.9500 . ?
C87 H87A 0.9500 . ?
O30' C81' 1.47(2) . ?
C81' C82' 1.534(19) . ?
C82' C83' 1.3900 . ?
C82' C87' 1.3900 . ?
C83' C84' 1.3900 . ?
C83' H83B 0.9500 . ?
C84' C85' 1.3900 . ?
C84' H84B 0.9500 . ?
C85' C86' 1.3900 . ?
C85' H85C 0.9500 . ?
C86' C87' 1.3900 . ?
C86' H86B 0.9500 . ?
C87' H87B 0.9500 . ?
O31 C91 1.169(17) . ?
O32 C91 1.16(2) . ?
C91 C92 1.614(15) . ?
C92 C93 1.3900 . ?
C92 C97 1.3900 . ?
C93 C94 1.3900 . ?
C93 H93A 0.9500 . ?
C94 C95 1.3900 . ?
C94 H94A 0.9500 . ?
C95 C96 1.3900 . ?
C95 H95A 0.9500 . ?
C96 C97 1.3900 . ?
C96 H96A 0.9500 . ?
C97 H97A 0.9500 . ?
O31' C91' 1.319(19) . ?
O32' C91' 1.20(2) . ?
C91' C92' 1.432(16) . ?
C92' C93' 1.3900 . ?
C92' C97' 1.3900 . ?
C93' C94' 1.3900 . ?
C93' H93B 0.9500 . ?
C94' C95' 1.3900 . ?
C94' H94B 0.9500 . ?
C95' C96' 1.3900 . ?
C95' H95B 0.9500 . ?
C96' C97' 1.3900 . ?
C96' H96B 0.9500 . ?
C97' H97B 0.9500 . ?
C101 C102 1.502(7) . ?
C102 C103 1.362(8) . ?
C102 C107 1.398(7) . ?
C103 C104 1.426(8) . ?
C103 H10A 0.9500 . ?
C104 C105 1.365(9) . ?
C104 H10B 0.9500 . ?
C105 C106 1.370(9) . ?
C105 H10C 0.9500 . ?
C106 C107 1.385(8) . ?
C106 H10D 0.9500 . ?
C107 H10E 0.9500 . ?
C111 C112 1.495(6) . ?
C112 C117 1.378(7) . ?
C112 C113 1.391(7) . ?
C113 C114 1.387(7) . ?
C113 H11A 0.9500 . ?
C114 C115 1.351(8) . ?
C114 H11B 0.9500 . ?
C115 C116 1.350(8) . ?
C115 H11C 0.9500 . ?
C116 C117 1.394(7) . ?
C116 H11D 0.9500 . ?
C117 H11E 0.9500 . ?
C118 C119 1.368(6) . ?
C118 H11F 0.9500 . ?
C119 C120 1.386(6) . ?
C119 H11G 0.9500 . ?
C120 C121 1.381(6) . ?
C120 H12A 0.9500 . ?
C121 C122 1.383(6) . ?
C121 H12B 0.9500 . ?
C122 C123 1.519(6) . ?
C123 C124 1.526(6) . ?
C123 C125 1.533(6) . ?
C124 H12C 0.9800 . ?
C124 H12D 0.9800 . ?
C124 H12E 0.9800 . ?
C125 H12F 0.9800 . ?
C125 H12G 0.9800 . ?
C125 H12H 0.9800 . ?
C126 C127 1.378(6) . ?
C126 H12I 0.9500 . ?
C127 C128 1.380(6) . ?
C127 H12J 0.9500 . ?
C128 C129 1.385(6) . ?
C128 H12K 0.9500 . ?
C129 C130 1.373(6) . ?
C129 H12L 0.9500 . ?
C130 C131 1.521(6) . ?
C131 C133 1.531(6) . ?
C131 C132 1.536(6) . ?
C132 H13B 0.9800 . ?
C132 H13C 0.9800 . ?
C132 H13D 0.9800 . ?
C133 H13E 0.9800 . ?
C133 H13F 0.9800 . ?
C133 H13G 0.9800 . ?
C134 C135 1.370(7) . ?
C134 H13H 0.9500 . ?
C135 C136 1.379(8) . ?
C135 H13I 0.9500 . ?
C136 C137 1.401(9) . ?
C136 H13J 0.9500 . ?
C137 C138 1.395(8) . ?
C137 H13K 0.9500 . ?
C138 C139 1.516(8) . ?
C139 C140 1.524(8) . ?
C139 C141 1.538(8) . ?
C140 H14B 0.9800 . ?
C140 H14C 0.9800 . ?
C140 H14D 0.9800 . ?
C141 H14E 0.9800 . ?
C141 H14F 0.9800 . ?
C141 H14G 0.9800 . ?
C142 C143 1.381(7) . ?
C142 H14H 0.9500 . ?
C143 C144 1.388(9) . ?
C143 H14I 0.9500 . ?
C144 C145 1.368(10) . ?
C144 H14J 0.9500 . ?
C145 C146 1.386(8) . ?
C145 H14K 0.9500 . ?
C146 C147 1.506(9) . ?
C147 C149 1.515(8) . ?
C147 C148 1.536(8) . ?
C148 H14L 0.9800 . ?
C148 H14M 0.9800 . ?
C148 H14N 0.9800 . ?
C149 H14O 0.9800 . ?
C149 H14P 0.9800 . ?
C149 H14Q 0.9800 . ?
C150 H15B 0.9800 . ?
C150 H15C 0.9800 . ?
C150 H15D 0.9800 . ?
C151 H15E 0.9800 . ?
C151 H15F 0.9800 . ?
C151 H15G 0.9800 . ?

loop_
_geom_hbond_atom_site_label_D
_geom_hbond_atom_site_label_H
_geom_hbond_atom_site_label_A
_geom_hbond_distance_DH
_geom_hbond_distance_HA
_geom_hbond_distance_DA
_geom_hbond_angle_DHA
_geom_hbond_site_symmetry_A
O37 H37X O33 0.90 2.35 3.222(5) 161.7 .
O37 H37Y O30 0.96 1.76 2.655(6) 152.3 .
